data_7249461
loop_
_publ_author_name
'Al-Sharji, Houda'
'Ilmi, Rashid'
'Oliveira, Willyan F.'
'Al-Saadi, Balqees S.'
'Dutra, Jos\'e D. L.'
'Abou-Zied, Osama K.'
'Raithby, Paul R.'
'Khan, Muhammad S.'

_publ_section_title
;
 Deciphering intersystem crossing and energy transfer mechanisms in a
 nonacoordinated ternary europium(iii) complex: a combined spectroscopic
 and theoretical study
;
_journal_issue 44
_journal_name_full 'RSC Advances'
_journal_page_first 32573
_journal_page_last 32582
_journal_paper_doi 10.1039/D4RA06727D
_journal_volume 14
_journal_year 2024
_chemical_absolute_configuration ad
_chemical_formula_moiety 'C36 H18 Eu F18 N3 O6'
_chemical_formula_sum 'C36 H18 Eu F18 N3 O6'
_chemical_formula_weight 1082.49
_space_group_crystal_system orthorhombic
_space_group_IT_number 29
_space_group_name_Hall 'P 2c -2ac'
_space_group_name_H-M_alt 'P c a 21'
_atom_sites_solution_hydrogens geom
_atom_sites_solution_primary dual
_audit_creation_date 2024-04-30
_audit_creation_method
;
Olex2 1.5
(compiled 2021.12.09 svn.r5202d8cf for OlexSys, GUI svn.r6439)
;
_audit_update_record
;
2024-07-15 deposited with the CCDC.	2024-10-08 downloaded from the CCDC.
;
_cell_angle_alpha 90
_cell_angle_beta 90
_cell_angle_gamma 90
_cell_formula_units_Z 12
_cell_length_a 17.648(3)
_cell_length_b 30.273(5)
_cell_length_c 22.438(4)
_cell_measurement_reflns_used 9153
_cell_measurement_temperature 100
_cell_measurement_theta_max 28.820
_cell_measurement_theta_min 2.480
_cell_volume 11988(4)
_computing_cell_refinement 'SAINT V8.40B (Bruker, 2016)'
_computing_data_reduction 'SAINT V8.40B (Bruker, 2016)'
_computing_molecular_graphics 'Olex2 1.5 (Dolomanov et al., 2009)'
_computing_publication_material 'Olex2 1.5 (Dolomanov et al., 2009)'
_computing_structure_refinement 'XL  (Sheldrick, 2008)'
_computing_structure_solution 'XT  (Sheldrick, 2015)'
_diffrn_ambient_temperature 100
_diffrn_measured_fraction_theta_full 1.000
_diffrn_measured_fraction_theta_max 0.999
_diffrn_measurement_device_type 'Bruker APEX-II CCD'
_diffrn_measurement_method '\f and \w scans'
_diffrn_radiation_type MoK\a
_diffrn_radiation_wavelength 0.71073
_diffrn_reflns_av_R_equivalents 0.0407
_diffrn_reflns_av_unetI/netI 0.0303
_diffrn_reflns_Laue_measured_fraction_full 1.000
_diffrn_reflns_Laue_measured_fraction_max 0.999
_diffrn_reflns_limit_h_max 23
_diffrn_reflns_limit_h_min -21
_diffrn_reflns_limit_k_max 40
_diffrn_reflns_limit_k_min -35
_diffrn_reflns_limit_l_max 30
_diffrn_reflns_limit_l_min -30
_diffrn_reflns_number 174199
_diffrn_reflns_point_group_measured_fraction_full 1.000
_diffrn_reflns_point_group_measured_fraction_max 0.998
_diffrn_reflns_theta_full 25.242
_diffrn_reflns_theta_max 28.701
_diffrn_reflns_theta_min 0.673
_diffrn_source_current 30.0
_diffrn_source_power 1.5
_diffrn_source_voltage 50.0
_diffrn_standards_number 0
_exptl_absorpt_coefficient_mu 1.702
_exptl_absorpt_correction_T_max 0.7458
_exptl_absorpt_correction_T_min 0.6037
_exptl_absorpt_correction_type multi-scan
_exptl_absorpt_process_details
;
SADABS-2016/2 (Bruker,2016/2) was used for absorption correction.
wR2(int) was 0.0690 before and 0.0493 after correction.
The Ratio of minimum to maximum transmission is 0.8095.
The \l/2 correction factor is Not present.
;
_exptl_crystal_colour colourless
_exptl_crystal_colour_primary colourless
_exptl_crystal_density_diffrn 1.799
_exptl_crystal_description block
_exptl_crystal_F_000 6336
_exptl_crystal_size_max 0.55
_exptl_crystal_size_mid 0.31
_exptl_crystal_size_min 0.175
_refine_diff_density_max 10.828
_refine_diff_density_min -2.820
_refine_diff_density_rms 0.265
_refine_ls_abs_structure_details
;
 Refined as an inversion twin.
;
_refine_ls_abs_structure_Flack 0.49(2)
_refine_ls_extinction_method none
_refine_ls_goodness_of_fit_ref 1.079
_refine_ls_hydrogen_treatment constr
_refine_ls_matrix_type full
_refine_ls_number_parameters 1755
_refine_ls_number_reflns 30923
_refine_ls_number_restraints 1907
_refine_ls_restrained_S_all 1.072
_refine_ls_R_factor_all 0.1048
_refine_ls_R_factor_gt 0.0954
_refine_ls_shift/su_max 0.001
_refine_ls_shift/su_mean 0.000
_refine_ls_structure_factor_coef Fsqd
_refine_ls_weighting_details 'w=1/[\s^2^(Fo^2^)+(0.1353P)^2^+157.5747P] where P=(Fo^2^+2Fc^2^)/3'
_refine_ls_weighting_scheme calc
_refine_ls_wR_factor_gt 0.2334
_refine_ls_wR_factor_ref 0.2444
_reflns_Friedel_coverage 0.950
_reflns_Friedel_fraction_full 0.999
_reflns_Friedel_fraction_max 0.998
_reflns_number_gt 28144
_reflns_number_total 30923
_reflns_threshold_expression 'I > 2\s(I)'
_cod_data_source_file d4ra06727d2.cif
_cod_data_source_block khan1s_eu
_cod_original_cell_volume 11988(3)
_cod_database_code 7249461
_shelx_shelxl_version_number 2019/1
_shelx_space_group_comment
;
The symmetry employed for this shelxl refinement is uniquely defined
by the following loop, which should always be used as a source of
symmetry information in preference to the above space-group names.
They are only intended as comments.
;
_shelx_estimated_absorpt_t_max 0.755
_shelx_estimated_absorpt_t_min 0.454
_olex2_refinement_description
;
1. Twinned data refinement
 Scales: 0.50794
 0.49206
2. Restrained distances
 F18D-C36D \\sim F17D-C36D \\sim F16D-C36D \\sim F17C-C36C \\sim F16C-C36C
\\sim F18C-C36C
 with sigma of 0.02
 C36C-C35C \\sim C36D-C35C
 with sigma of 0.02
3. Uiso/Uaniso restraints and constraints
Uanis(C33C) = Uanis(C34C) = Uanis(C35C)
4. Rigid body (RIGU) restrains
 All non-hydrogen atoms
 with sigma for 1-2 distances of 0.004 and sigma for 1-3 distances of 0.004
5. Others
 Sof(F16D)=Sof(F17D)=Sof(F18D)=Sof(C36D)=1-FVAR(1)
 Sof(F16C)=Sof(F17C)=Sof(F18C)=Sof(C36C)=FVAR(1)
6.a Aromatic/amide H refined with riding coordinates:
 C1C(H1C), C2C(H2C), C3C(H3C), C4C(H4C), C7C(H7C), C9C(H9C), C12C(H12C),
 C13C(H13C), C14C(H14C), C15C(H15C), C17C(H17C), C18C(H18C), C19C(H19C),
 C20C(H20C), C21C(H21C), C24C(H24C), C29C(H29C), C34C(H34C), C1A(H1A), C2A(H2A),
  C3A(H3A), C4A(H4A), C7A(H7A), C9A(H9A), C12A(H12A), C13A(H13A), C14A(H14A),
 C15A(H15A), C17A(H17A), C18A(H18A), C19A(H19A), C20A(H20A), C21A(H21A),
 C24A(H24A), C29A(H29A), C34A(H34A), C1B(H1B), C2B(H2B), C3B(H3B), C4B(H4B),
 C7B(H7B), C9B(H9B), C12B(H12B), C13B(H13B), C14B(H14B), C15B(H15B), C17B(H17B),
  C18B(H18B), C19B(H19B), C20B(H20B), C21B(H21B), C24B(H24B), C29B(H29B),
 C34B(H34B)
;
_olex2_date_sample_data_collection 2023-07-20
_olex2_date_sample_submission 2023-07-20
_olex2_exptl_crystal_mounting_method 'MiTeGen microloop in fomblin oil'
_olex2_submission_original_sample_id Eu
_olex2_submission_special_instructions 'No special instructions were received'

loop_
_space_group_symop_operation_xyz
'x, y, z'
'-x, -y, z+1/2'
'x+1/2, -y, z'
'-x+1/2, y, z+1/2'

loop_
_atom_site_label
_atom_site_type_symbol
_atom_site_fract_x
_atom_site_fract_y
_atom_site_fract_z
_atom_site_U_iso_or_equiv
_atom_site_adp_type
_atom_site_occupancy
_atom_site_site_symmetry_order
_atom_site_calc_flag
_atom_site_refinement_flags_posn
_atom_site_refinement_flags_adp
_atom_site_refinement_flags_occupancy
_atom_site_disorder_assembly
_atom_site_disorder_group
Eu1C Eu 0.64173(4) 0.09159(3) 0.71303(3) 0.02663(17) Uani 1 1 d . . . . .
F1C F 0.5193(11) 0.0219(7) 0.5433(8) 0.092(5) Uani 1 1 d . . . . .
F2C F 0.5288(11) 0.0852(6) 0.5028(9) 0.091(5) Uani 1 1 d . . . . .
F3C F 0.5925(9) 0.0353(7) 0.4709(6) 0.083(5) Uani 1 1 d . . . . .
F4C F 0.8490(7) 0.0070(4) 0.5565(6) 0.051(3) Uani 1 1 d . . . . .
F5C F 0.8619(8) 0.0758(5) 0.5355(6) 0.056(3) Uani 1 1 d . . . . .
F6C F 0.8904(7) 0.0514(4) 0.6219(5) 0.048(3) Uani 1 1 d . . . . .
F7C F 0.6394(12) -0.0745(5) 0.6428(8) 0.080(4) Uani 1 1 d . . . . .
F8C F 0.6195(11) -0.0964(5) 0.7329(8) 0.078(4) Uani 1 1 d . . . . .
F9C F 0.5378(10) -0.0563(6) 0.6907(11) 0.092(5) Uani 1 1 d . . . . .
F10C F 0.8657(13) 0.0292(10) 0.8197(15) 0.142(9) Uani 1 1 d . . . . .
F11C F 0.7786(15) 0.0126(10) 0.8828(10) 0.130(7) Uani 1 1 d . . . . .
F12C F 0.8288(14) -0.0363(9) 0.8328(12) 0.119(7) Uani 1 1 d . . . . .
F13C F 0.5177(12) -0.0144(5) 0.8529(7) 0.080(5) Uani 1 1 d . . . . .
F14C F 0.5760(13) 0.0067(6) 0.9318(8) 0.096(6) Uani 1 1 d . . . . .
F15C F 0.4748(13) 0.0316(7) 0.9087(12) 0.113(6) Uani 1 1 d . . . . .
F16C F 0.726(2) 0.1810(11) 0.8815(16) 0.087(9) Uani 0.60(3) 1 d D . P A 1
F16D F 0.633(2) 0.1669(17) 0.9494(14) 0.035(7) Uani 0.40(3) 1 d D . P A 2
F17C F 0.649(3) 0.1610(18) 0.9513(14) 0.088(11) Uani 0.60(3) 1 d D . P A 1
F17D F 0.698(2) 0.1960(10) 0.8790(16) 0.041(7) Uani 0.40(3) 1 d D . P A 2
F18C F 0.6077(19) 0.2068(7) 0.8774(10) 0.077(7) Uani 0.60(3) 1 d D . P A 1
F18D F 0.7478(18) 0.1410(12) 0.9216(16) 0.058(8) Uani 0.40(3) 1 d D . P A 2
O1C O 0.6046(6) 0.0851(4) 0.6094(5) 0.028(2) Uani 1 1 d . . . . .
O2C O 0.7519(7) 0.0733(4) 0.6480(5) 0.036(2) Uani 1 1 d . . . . .
O3C O 0.6300(6) 0.0141(4) 0.6913(5) 0.030(2) Uani 1 1 d . . . . .
O4C O 0.7369(7) 0.0543(5) 0.7703(5) 0.042(3) Uani 1 1 d . . . . .
O5C O 0.5806(6) 0.0522(4) 0.7945(5) 0.032(2) Uani 1 1 d . . . . .
O6C O 0.6416(7) 0.1362(4) 0.8021(5) 0.036(3) Uani 1 1 d . . . . .
N1C N 0.4978(7) 0.0952(4) 0.6985(5) 0.026(2) Uani 1 1 d . . . . .
N2C N 0.5900(7) 0.1661(4) 0.6822(5) 0.025(2) Uani 1 1 d . . . . .
N3C N 0.7371(7) 0.1558(5) 0.7082(6) 0.032(2) Uani 1 1 d . . . . .
C1C C 0.4585(9) 0.0591(6) 0.7032(7) 0.034(3) Uani 1 1 d . . . . .
H1C H 0.479406 0.035024 0.724885 0.040 Uiso 1 1 calc R U . . .
C2C C 0.3867(11) 0.0541(6) 0.6775(9) 0.041(4) Uani 1 1 d . . . . .
H2C H 0.358897 0.027455 0.682122 0.049 Uiso 1 1 calc R U . . .
C3C C 0.3576(10) 0.0887(6) 0.6456(9) 0.039(3) Uani 1 1 d . . . . .
H3C H 0.309850 0.086086 0.626419 0.047 Uiso 1 1 calc R U . . .
C4C C 0.3989(9) 0.1279(5) 0.6415(8) 0.031(3) Uani 1 1 d . . . . .
H4C H 0.379688 0.152566 0.620050 0.037 Uiso 1 1 calc R U . . .
C5C C 0.4695(8) 0.1298(5) 0.6699(7) 0.026(2) Uani 1 1 d . . . . .
C6C C 0.5158(8) 0.1713(5) 0.6691(6) 0.025(2) Uani 1 1 d . . . . .
C7C C 0.4826(9) 0.2122(5) 0.6579(6) 0.028(3) Uani 1 1 d . . . . .
H7C H 0.430440 0.213834 0.647699 0.033 Uiso 1 1 calc R U . . .
C8C C 0.5253(10) 0.2506(5) 0.6617(6) 0.028(2) Uani 1 1 d . . . . .
C9C C 0.6021(10) 0.2454(5) 0.6735(6) 0.031(3) Uani 1 1 d . . . . .
H9C H 0.633938 0.270672 0.675061 0.037 Uiso 1 1 calc R U . . .
C10C C 0.6330(9) 0.2034(5) 0.6830(5) 0.025(2) Uani 1 1 d . . . . .
C11C C 0.7158(9) 0.1964(6) 0.6953(6) 0.028(3) Uani 1 1 d . . . . .
C12C C 0.7666(10) 0.2319(6) 0.6927(7) 0.035(3) Uani 1 1 d . . . . .
H12C H 0.750380 0.260895 0.682475 0.042 Uiso 1 1 calc R U . . .
C13C C 0.8406(10) 0.2228(7) 0.7056(8) 0.040(3) Uani 1 1 d . . . . .
H13C H 0.876507 0.246180 0.704077 0.048 Uiso 1 1 calc R U . . .
C14C C 0.8647(9) 0.1821(6) 0.7202(7) 0.034(3) Uani 1 1 d . . . . .
H14C H 0.916345 0.176539 0.729614 0.041 Uiso 1 1 calc R U . . .
C15C C 0.8094(8) 0.1474(6) 0.7212(7) 0.033(3) Uani 1 1 d . . . . .
H15C H 0.824403 0.118213 0.731191 0.040 Uiso 1 1 calc R U . . .
C16C C 0.4881(11) 0.2954(6) 0.6552(7) 0.035(3) Uani 1 1 d . . . . .
C17C C 0.4128(12) 0.3010(6) 0.6645(9) 0.041(4) Uani 1 1 d . . . . .
H17C H 0.382739 0.276170 0.675064 0.049 Uiso 1 1 calc R U . . .
C18C C 0.3786(13) 0.3421(7) 0.6590(9) 0.045(4) Uani 1 1 d . . . . .
H18C H 0.325581 0.345338 0.664621 0.054 Uiso 1 1 calc R U . . .
C19C C 0.4233(12) 0.3782(7) 0.6452(9) 0.044(4) Uani 1 1 d . . . . .
H19C H 0.400717 0.406602 0.643367 0.052 Uiso 1 1 calc R U . . .
C20C C 0.4991(11) 0.3740(6) 0.6342(7) 0.036(3) Uani 1 1 d . . . . .
H20C H 0.528461 0.399137 0.623770 0.043 Uiso 1 1 calc R U . . .
C21C C 0.5337(11) 0.3315(5) 0.6386(7) 0.033(3) Uani 1 1 d . . . . .
H21C H 0.586145 0.327728 0.630604 0.040 Uiso 1 1 calc R U . . .
C22C C 0.5658(10) 0.0511(7) 0.5211(8) 0.042(3) Uani 1 1 d . . . . .
C23C C 0.6293(9) 0.0630(5) 0.5674(6) 0.027(3) Uani 1 1 d . . . . .
C24C C 0.7016(9) 0.0482(6) 0.5563(7) 0.032(3) Uani 1 1 d . . . . .
H24C H 0.711907 0.031481 0.521408 0.038 Uiso 1 1 calc R U . . .
C25C C 0.7611(9) 0.0578(4) 0.5972(6) 0.024(2) Uani 1 1 d . . . . .
C26C C 0.8423(10) 0.0474(6) 0.5786(8) 0.033(3) Uani 1 1 d . . . . .
C27C C 0.6113(15) -0.0626(7) 0.6972(12) 0.057(4) Uani 1 1 d . . . . .
C28C C 0.6500(9) -0.0187(6) 0.7161(10) 0.037(3) Uani 1 1 d . . . . .
C29C C 0.7062(12) -0.0233(8) 0.7633(11) 0.053(4) Uani 1 1 d . . . . .
H29C H 0.716171 -0.050911 0.781767 0.063 Uiso 1 1 calc R U . . .
C30C C 0.7455(10) 0.0162(8) 0.7804(8) 0.046(4) Uani 1 1 d . . . . .
C31C C 0.807(2) 0.0067(13) 0.8302(16) 0.091(6) Uani 1 1 d . . . . .
C32C C 0.5469(15) 0.0175(7) 0.8832(9) 0.053(4) Uani 1 1 d . . . . .
C33C C 0.5808(9) 0.0563(5) 0.8498(6) 0.0266(16) Uani 1 1 d . . . . .
C34C C 0.6100(9) 0.0898(5) 0.8843(6) 0.0266(16) Uani 1 1 d . . . . .
H34C H 0.612078 0.087093 0.926490 0.032 Uiso 1 1 calc R U . . .
C35C C 0.6361(9) 0.1276(5) 0.8562(6) 0.0266(16) Uani 1 1 d D . . . .
C36C C 0.6525(18) 0.1725(9) 0.8927(13) 0.068(7) Uani 0.60(3) 1 d D . P A 1
C36D C 0.6809(16) 0.1568(9) 0.9037(12) 0.030(6) Uani 0.40(3) 1 d D . P A 2
Eu1A Eu 0.66561(4) 0.42823(2) 0.29129(3) 0.02626(17) Uani 1 1 d . . . . .
F1A F 0.5432(9) 0.4378(6) 0.4941(6) 0.070(4) Uani 1 1 d . . . . .
F2A F 0.6403(11) 0.4243(8) 0.5494(6) 0.092(5) Uani 1 1 d . . . . .
F3A F 0.5909(9) 0.3747(4) 0.4956(6) 0.064(4) Uani 1 1 d . . . . .
F4A F 0.8714(8) 0.5039(4) 0.4437(6) 0.054(3) Uani 1 1 d . . . . .
F5A F 0.8893(8) 0.4373(4) 0.4741(5) 0.051(3) Uani 1 1 d . . . . .
F6A F 0.9131(6) 0.4544(4) 0.3838(5) 0.042(2) Uani 1 1 d . . . . .
F7A F 0.6252(14) 0.5839(5) 0.3715(8) 0.090(5) Uani 1 1 d . . . . .
F8A F 0.6181(8) 0.6158(4) 0.2899(7) 0.056(3) Uani 1 1 d . . . . .
F9A F 0.5331(8) 0.5684(4) 0.3091(11) 0.087(5) Uani 1 1 d . . . . .
F10A F 0.8680(8) 0.5107(8) 0.1749(8) 0.085(5) Uani 1 1 d . . . . .
F11A F 0.7770(9) 0.5082(6) 0.1177(6) 0.072(4) Uani 1 1 d . . . . .
F12A F 0.8055(11) 0.5702(7) 0.1597(9) 0.090(5) Uani 1 1 d . . . . .
F13A F 0.5131(6) 0.5176(3) 0.1495(5) 0.037(2) Uani 1 1 d . . . . .
F14A F 0.5971(7) 0.5118(4) 0.0811(5) 0.046(3) Uani 1 1 d . . . . .
F15A F 0.4987(7) 0.4708(4) 0.0793(6) 0.050(3) Uani 1 1 d . . . . .
F16A F 0.7664(8) 0.3374(4) 0.1302(5) 0.056(3) Uani 1 1 d . . . . .
F17A F 0.6578(8) 0.3118(4) 0.1168(6) 0.055(3) Uani 1 1 d . . . . .
F18A F 0.7033(9) 0.3589(5) 0.0539(5) 0.063(4) Uani 1 1 d . . . . .
O1A O 0.6270(7) 0.4249(4) 0.3947(5) 0.029(2) Uani 1 1 d . . . . .
O2A O 0.7692(6) 0.4528(4) 0.3561(4) 0.028(2) Uani 1 1 d . . . . .
O3A O 0.6356(6) 0.5026(4) 0.3145(5) 0.028(2) Uani 1 1 d . . . . .
O4A O 0.7508(6) 0.4748(4) 0.2324(5) 0.033(2) Uani 1 1 d . . . . .
O5A O 0.5972(6) 0.4611(4) 0.2059(5) 0.029(2) Uani 1 1 d . . . . .
O6A O 0.6742(8) 0.3820(4) 0.2046(5) 0.037(3) Uani 1 1 d . . . . .
N1A N 0.5215(7) 0.4174(4) 0.3014(5) 0.027(2) Uani 1 1 d . . . . .
N2A N 0.6223(8) 0.3499(4) 0.3208(5) 0.025(2) Uani 1 1 d . . . . .
N3A N 0.7689(8) 0.3683(4) 0.3000(6) 0.031(2) Uani 1 1 d . . . . .
C1A C 0.4755(9) 0.4529(5) 0.2959(8) 0.031(3) Uani 1 1 d . . . . .
H1A H 0.494499 0.478862 0.277322 0.037 Uiso 1 1 calc R U . . .
C2A C 0.4014(10) 0.4527(6) 0.3168(8) 0.033(3) Uani 1 1 d . . . . .
H2A H 0.370137 0.477948 0.311903 0.040 Uiso 1 1 calc R U . . .
C3A C 0.3740(10) 0.4160(6) 0.3441(9) 0.038(3) Uani 1 1 d . . . . .
H3A H 0.323920 0.415349 0.359536 0.046 Uiso 1 1 calc R U . . .
C4A C 0.4217(10) 0.3790(5) 0.3491(9) 0.036(3) Uani 1 1 d . . . . .
H4A H 0.403683 0.352513 0.366855 0.043 Uiso 1 1 calc R U . . .
C5A C 0.4955(9) 0.3816(5) 0.3276(6) 0.026(2) Uani 1 1 d . . . . .
C6A C 0.5480(9) 0.3418(5) 0.3305(6) 0.024(2) Uani 1 1 d . . . . .
C7A C 0.5207(9) 0.2994(5) 0.3430(6) 0.027(3) Uani 1 1 d . . . . .
H7A H 0.468310 0.294682 0.350373 0.033 Uiso 1 1 calc R U . . .
C8A C 0.5707(10) 0.2648(5) 0.3444(6) 0.028(3) Uani 1 1 d . . . . .
C9A C 0.6470(10) 0.2739(5) 0.3353(7) 0.030(3) Uani 1 1 d . . . . .
H9A H 0.683193 0.250722 0.337405 0.036 Uiso 1 1 calc R U . . .
C10A C 0.6703(9) 0.3160(5) 0.3235(6) 0.026(2) Uani 1 1 d . . . . .
C11A C 0.7524(10) 0.3265(5) 0.3129(7) 0.030(3) Uani 1 1 d . . . . .
C12A C 0.8073(10) 0.2946(6) 0.3135(7) 0.034(3) Uani 1 1 d . . . . .
H12A H 0.794705 0.264935 0.323001 0.041 Uiso 1 1 calc R U . . .
C13A C 0.8830(11) 0.3062(6) 0.2999(8) 0.040(3) Uani 1 1 d . . . . .
H13A H 0.921973 0.284557 0.300499 0.048 Uiso 1 1 calc R U . . .
C14A C 0.8990(10) 0.3489(6) 0.2858(8) 0.038(3) Uani 1 1 d . . . . .
H14A H 0.948754 0.357339 0.274368 0.045 Uiso 1 1 calc R U . . .
C15A C 0.8417(10) 0.3796(6) 0.2886(8) 0.034(3) Uani 1 1 d . . . . .
H15A H 0.853561 0.409799 0.282273 0.041 Uiso 1 1 calc R U . . .
C16A C 0.5431(10) 0.2189(5) 0.3514(7) 0.031(3) Uani 1 1 d . . . . .
C17A C 0.4714(13) 0.2072(6) 0.3338(9) 0.044(4) Uani 1 1 d . . . . .
H17A H 0.438294 0.229411 0.319077 0.053 Uiso 1 1 calc R U . . .
C18A C 0.4456(14) 0.1632(6) 0.3369(10) 0.050(4) Uani 1 1 d . . . . .
H18A H 0.395682 0.155367 0.325244 0.060 Uiso 1 1 calc R U . . .
C19A C 0.4985(15) 0.1306(7) 0.3587(11) 0.053(5) Uani 1 1 d . . . . .
H19A H 0.483960 0.100368 0.360509 0.063 Uiso 1 1 calc R U . . .
C20A C 0.5675(14) 0.1426(6) 0.3761(10) 0.050(4) Uani 1 1 d . . . . .
H20A H 0.601225 0.120379 0.389935 0.060 Uiso 1 1 calc R U . . .
C21A C 0.5928(11) 0.1863(5) 0.3752(7) 0.034(3) Uani 1 1 d . . . . .
H21A H 0.641478 0.194006 0.389867 0.040 Uiso 1 1 calc R U . . .
C22A C 0.6104(12) 0.4150(7) 0.4973(7) 0.043(3) Uani 1 1 d . . . . .
C23A C 0.6593(10) 0.4290(5) 0.4445(6) 0.028(3) Uani 1 1 d . . . . .
C24A C 0.7327(10) 0.4407(7) 0.4564(7) 0.038(4) Uani 1 1 d . . . . .
H24A H 0.749591 0.441963 0.496571 0.045 Uiso 1 1 calc R U . . .
C25A C 0.7835(9) 0.4510(5) 0.4101(6) 0.026(2) Uani 1 1 d . . . . .
C26A C 0.8652(11) 0.4613(6) 0.4286(7) 0.036(3) Uani 1 1 d . . . . .
C27A C 0.6049(14) 0.5769(7) 0.3143(11) 0.055(4) Uani 1 1 d . . . . .
C28A C 0.6534(8) 0.5387(5) 0.2905(7) 0.025(2) Uani 1 1 d . . . . .
C29A C 0.7038(10) 0.5474(6) 0.2455(8) 0.036(3) Uani 1 1 d . . . . .
H29A H 0.708604 0.576670 0.230718 0.043 Uiso 1 1 calc R U . . .
C30A C 0.7486(8) 0.5133(6) 0.2207(7) 0.032(3) Uani 1 1 d . . . . .
C31A C 0.8011(11) 0.5273(9) 0.1671(9) 0.051(4) Uani 1 1 d . . . . .
C32A C 0.5473(9) 0.4885(5) 0.1158(6) 0.026(2) Uani 1 1 d . . . . .
C33A C 0.5922(8) 0.4543(5) 0.1524(6) 0.022(2) Uani 1 1 d . . . . .
C34A C 0.6281(10) 0.4187(6) 0.1203(7) 0.031(3) Uani 1 1 d . . . . .
H34A H 0.627466 0.418475 0.077991 0.037 Uiso 1 1 calc R U . . .
C35A C 0.6636(10) 0.3847(6) 0.1511(6) 0.031(3) Uani 1 1 d . . . . .
C36A C 0.6951(14) 0.3483(7) 0.1126(8) 0.046(3) Uani 1 1 d . . . . .
Eu1B Eu 0.19522(4) 0.24631(2) 0.50851(3) 0.02857(17) Uani 1 1 d . . . . .
F1B F 0.2498(7) 0.3436(4) 0.3397(6) 0.049(3) Uani 1 1 d . . . . .
F2B F 0.3238(6) 0.2907(4) 0.3140(5) 0.042(2) Uani 1 1 d . . . . .
F3B F 0.2220(8) 0.3036(5) 0.2647(6) 0.055(3) Uani 1 1 d . . . . .
F4B F 0.030(2) 0.1936(13) 0.3037(9) 0.184(10) Uani 1 1 d . . . . .
F5B F 0.115(2) 0.1475(12) 0.3151(12) 0.190(10) Uani 1 1 d . . . . .
F6B F 0.036(2) 0.1524(11) 0.3796(9) 0.179(11) Uani 1 1 d . . . . .
F7B F -0.0082(12) 0.3333(9) 0.4095(9) 0.107(6) Uani 1 1 d . . . . .
F8B F -0.1047(11) 0.3069(10) 0.4598(12) 0.121(7) Uani 1 1 d . . . . .
F9B F -0.0312(15) 0.3510(9) 0.4969(11) 0.125(7) Uani 1 1 d . . . . .
F10B F -0.0018(10) 0.1320(7) 0.5465(9) 0.085(5) Uani 1 1 d . . . . .
F11B F 0.0051(13) 0.1616(10) 0.6299(11) 0.115(6) Uani 1 1 d . . . . .
F12B F -0.0884(11) 0.1768(8) 0.5762(9) 0.097(5) Uani 1 1 d . . . . .
F13B F 0.0265(13) 0.3412(9) 0.6268(9) 0.110(7) Uani 1 1 d . . . . .
F14B F 0.0141(14) 0.2978(10) 0.6995(10) 0.119(7) Uani 1 1 d . . . . .
F15B F 0.0989(13) 0.3426(7) 0.7028(9) 0.100(6) Uani 1 1 d . . . . .
F16B F 0.2338(9) 0.1510(5) 0.6850(10) 0.081(5) Uani 1 1 d . . . . .
F17B F 0.3104(6) 0.2028(4) 0.7093(6) 0.049(3) Uani 1 1 d . . . . .
F18B F 0.2039(8) 0.1974(6) 0.7536(6) 0.069(4) Uani 1 1 d . . . . .
O1B O 0.2356(6) 0.2714(4) 0.4136(5) 0.031(2) Uani 1 1 d . . . . .
O2B O 0.1324(9) 0.2051(5) 0.4280(6) 0.047(3) Uani 1 1 d . . . . .
O3B O 0.0890(8) 0.2873(5) 0.4746(6) 0.043(3) Uani 1 1 d . . . . .
O4B O 0.0930(8) 0.2048(5) 0.5467(6) 0.042(3) Uani 1 1 d . . . . .
O5B O 0.1368(8) 0.2919(5) 0.5884(6) 0.044(3) Uani 1 1 d . . . . .
O6B O 0.2363(7) 0.2222(5) 0.6058(6) 0.043(3) Uani 1 1 d . . . . .
N1B N 0.2699(9) 0.3186(5) 0.5189(7) 0.039(3) Uani 1 1 d . . . . .
N2B N 0.3411(8) 0.2398(5) 0.5012(6) 0.030(2) Uani 1 1 d . . . . .
N3B N 0.2490(10) 0.1682(5) 0.4987(9) 0.047(3) Uani 1 1 d . . . . .
C1B C 0.2322(14) 0.3567(7) 0.5200(10) 0.052(4) Uani 1 1 d . . . . .
H1B H 0.178887 0.356636 0.525919 0.062 Uiso 1 1 calc R U . . .
C2B C 0.2705(13) 0.3969(7) 0.5124(11) 0.053(4) Uani 1 1 d . . . . .
H2B H 0.243701 0.424122 0.513880 0.063 Uiso 1 1 calc R U . . .
C3B C 0.3492(12) 0.3963(6) 0.5025(10) 0.047(4) Uani 1 1 d . . . . .
H3B H 0.375829 0.423400 0.498609 0.056 Uiso 1 1 calc R U . . .
C4B C 0.3869(13) 0.3583(6) 0.4984(9) 0.045(4) Uani 1 1 d . . . . .
H4B H 0.439520 0.357870 0.489480 0.054 Uiso 1 1 calc R U . . .
C5B C 0.3457(10) 0.3178(6) 0.5079(7) 0.034(3) Uani 1 1 d . . . . .
C6B C 0.3837(9) 0.2749(5) 0.5061(8) 0.033(3) Uani 1 1 d . . . . .
C7B C 0.4657(9) 0.2732(5) 0.5083(7) 0.033(3) Uani 1 1 d . . . . .
H7B H 0.495729 0.299191 0.509766 0.040 Uiso 1 1 calc R U . . .
C8B C 0.4985(9) 0.2305(5) 0.5080(7) 0.031(3) Uani 1 1 d . . . . .
C9B C 0.4513(10) 0.1935(6) 0.4996(6) 0.033(3) Uani 1 1 d . . . . .
H9B H 0.473126 0.165015 0.495115 0.039 Uiso 1 1 calc R U . . .
C10B C 0.3740(10) 0.1982(6) 0.4978(7) 0.035(3) Uani 1 1 d . . . . .
C11B C 0.3229(11) 0.1600(6) 0.4909(8) 0.037(3) Uani 1 1 d . . . . .
C12B C 0.3499(11) 0.1185(6) 0.4792(10) 0.042(4) Uani 1 1 d . . . . .
H12B H 0.402310 0.113830 0.471841 0.051 Uiso 1 1 calc R U . . .
C13B C 0.2984(13) 0.0827(7) 0.4783(11) 0.050(4) Uani 1 1 d . . . . .
H13B H 0.315978 0.053405 0.471864 0.060 Uiso 1 1 calc R U . . .
C14B C 0.2247(14) 0.0906(7) 0.4865(13) 0.057(6) Uani 1 1 d . . . . .
H14B H 0.188720 0.067337 0.484733 0.069 Uiso 1 1 calc R U . . .
C15B C 0.2022(14) 0.1334(7) 0.4975(15) 0.066(7) Uani 1 1 d . . . . .
H15B H 0.149904 0.138597 0.504715 0.079 Uiso 1 1 calc R U . . .
C16B C 0.5837(9) 0.2266(5) 0.5130(7) 0.032(3) Uani 1 1 d . . . . .
C17B C 0.6304(11) 0.2617(6) 0.4988(8) 0.039(3) Uani 1 1 d . . . . .
H17B H 0.609161 0.288452 0.484201 0.047 Uiso 1 1 calc R U . . .
C18B C 0.7093(11) 0.2578(7) 0.5060(9) 0.045(3) Uani 1 1 d . . . . .
H18B H 0.741889 0.281813 0.496716 0.054 Uiso 1 1 calc R U . . .
C19B C 0.7372(13) 0.2200(8) 0.5258(9) 0.052(4) Uani 1 1 d . . . . .
H19B H 0.790643 0.217132 0.529409 0.063 Uiso 1 1 calc R U . . .
C20B C 0.6927(11) 0.1848(7) 0.5415(7) 0.040(3) Uani 1 1 d . . . . .
H20B H 0.714979 0.158671 0.556960 0.048 Uiso 1 1 calc R U . . .
C21B C 0.6146(10) 0.1877(6) 0.5348(6) 0.034(3) Uani 1 1 d . . . . .
H21B H 0.582932 0.163457 0.544865 0.041 Uiso 1 1 calc R U . . .
C22B C 0.2501(11) 0.3028(6) 0.3194(8) 0.037(3) Uani 1 1 d . . . . .
C23B C 0.2096(9) 0.2712(6) 0.3611(7) 0.029(3) Uani 1 1 d . . . . .
C24B C 0.1513(11) 0.2463(8) 0.3399(8) 0.045(4) Uani 1 1 d . . . . .
H24B H 0.131935 0.251268 0.300983 0.054 Uiso 1 1 calc R U . . .
C25B C 0.1199(18) 0.2130(11) 0.3761(9) 0.078(8) Uani 1 1 d . . . . .
C26B C 0.066(3) 0.1783(18) 0.3439(12) 0.156(10) Uani 1 1 d . . . . .
C27B C -0.0311(17) 0.3166(13) 0.4598(14) 0.081(5) Uani 1 1 d . . . . .
C28B C 0.0180(13) 0.2790(10) 0.4858(11) 0.062(4) Uani 1 1 d . . . . .
C29B C -0.0173(17) 0.2447(11) 0.5187(14) 0.077(6) Uani 1 1 d . . . . .
H29B H -0.070759 0.245059 0.523494 0.092 Uiso 1 1 calc R U . . .
C30B C 0.0250(14) 0.2098(11) 0.5448(12) 0.066(5) Uani 1 1 d . . . . .
C31B C -0.0198(19) 0.1703(13) 0.5781(16) 0.083(5) Uani 1 1 d . . . . .
C32B C 0.0620(16) 0.3171(10) 0.6677(9) 0.065(5) Uani 1 1 d . . . . .
C33B C 0.1210(14) 0.2879(9) 0.6393(10) 0.055(5) Uani 1 1 d . . . . .
C34B C 0.1466(12) 0.2509(8) 0.6749(9) 0.048(4) Uani 1 1 d . . . . .
H34B H 0.121907 0.244245 0.711471 0.058 Uiso 1 1 calc R U . . .
C35B C 0.2041(11) 0.2264(8) 0.6569(9) 0.045(3) Uani 1 1 d . . . . .
C36B C 0.2366(10) 0.1935(6) 0.7041(9) 0.041(3) Uani 1 1 d . . . . .

loop_
_atom_site_aniso_label
_atom_site_aniso_U_11
_atom_site_aniso_U_22
_atom_site_aniso_U_33
_atom_site_aniso_U_23
_atom_site_aniso_U_13
_atom_site_aniso_U_12
Eu1C 0.0246(3) 0.0398(4) 0.0156(3) -0.0043(3) 0.0013(3) -0.0099(3)
F1C 0.081(9) 0.129(12) 0.066(8) 0.006(8) -0.020(7) -0.057(9)
F2C 0.089(10) 0.095(9) 0.089(11) -0.015(7) -0.053(9) 0.013(7)
F3C 0.061(8) 0.145(13) 0.043(6) -0.051(7) -0.009(5) 0.000(8)
F4C 0.048(6) 0.043(5) 0.062(7) -0.015(5) 0.010(5) -0.003(4)
F5C 0.062(7) 0.061(7) 0.045(6) 0.015(5) 0.023(5) -0.008(5)
F6C 0.037(5) 0.060(7) 0.046(5) -0.009(5) -0.005(4) -0.004(5)
F7C 0.115(12) 0.054(8) 0.070(8) -0.003(6) -0.010(7) 0.009(7)
F8C 0.091(11) 0.059(7) 0.084(10) 0.008(6) 0.005(8) 0.010(7)
F9C 0.060(7) 0.065(9) 0.151(16) -0.014(9) -0.023(7) -0.002(6)
F10C 0.085(10) 0.160(16) 0.180(19) 0.053(14) -0.072(11) -0.012(10)
F11C 0.127(14) 0.18(2) 0.078(9) 0.003(10) -0.060(9) 0.014(13)
F12C 0.113(14) 0.125(12) 0.120(15) 0.016(10) -0.059(12) 0.016(10)
F13C 0.124(12) 0.051(7) 0.067(8) 0.009(6) -0.014(8) -0.040(7)
F14C 0.131(12) 0.094(11) 0.062(8) 0.041(7) -0.026(8) -0.055(9)
F15C 0.104(10) 0.090(11) 0.145(15) 0.010(10) 0.049(9) -0.033(8)
F16C 0.123(16) 0.076(16) 0.061(15) -0.015(12) 0.006(11) -0.059(11)
F16D 0.045(12) 0.040(15) 0.019(9) -0.011(8) -0.001(8) -0.015(10)
F17C 0.15(3) 0.079(19) 0.034(9) -0.012(8) 0.008(10) -0.048(17)
F17D 0.054(15) 0.033(10) 0.035(12) -0.002(8) 0.001(10) -0.022(9)
F18C 0.140(18) 0.048(9) 0.043(11) -0.018(8) 0.018(11) -0.028(10)
F18D 0.053(11) 0.065(15) 0.054(15) -0.004(11) -0.012(9) -0.005(10)
O1C 0.029(5) 0.035(5) 0.020(4) -0.004(3) -0.003(3) -0.001(4)
O2C 0.033(5) 0.051(6) 0.023(4) -0.007(4) -0.005(4) -0.005(4)
O3C 0.028(5) 0.039(5) 0.023(4) -0.005(3) 0.003(4) 0.004(4)
O4C 0.031(5) 0.073(6) 0.021(5) 0.006(4) -0.015(4) 0.006(5)
O5C 0.036(5) 0.035(5) 0.025(4) -0.004(4) 0.000(4) -0.011(4)
O6C 0.045(6) 0.048(6) 0.016(4) -0.004(3) 0.003(3) -0.026(5)
N1C 0.022(5) 0.035(5) 0.022(5) -0.012(4) 0.010(3) -0.009(4)
N2C 0.023(4) 0.035(5) 0.016(5) -0.004(4) 0.003(3) -0.014(3)
N3C 0.024(4) 0.051(5) 0.022(5) -0.002(4) 0.001(4) -0.012(4)
C1C 0.033(6) 0.038(6) 0.030(7) -0.006(5) 0.005(5) -0.012(5)
C2C 0.035(7) 0.039(7) 0.048(9) -0.008(6) 0.003(6) -0.013(5)
C3C 0.030(7) 0.040(7) 0.047(9) -0.013(6) 0.004(6) -0.012(5)
C4C 0.021(5) 0.032(6) 0.041(7) -0.013(5) 0.006(5) -0.007(4)
C5C 0.020(5) 0.031(5) 0.027(6) -0.013(4) 0.008(4) -0.009(4)
C6C 0.023(5) 0.034(5) 0.017(5) -0.007(4) 0.000(4) -0.010(4)
C7C 0.031(6) 0.036(5) 0.016(6) -0.003(4) 0.001(5) -0.009(4)
C8C 0.042(6) 0.033(5) 0.010(5) -0.004(4) 0.005(4) -0.010(4)
C9C 0.039(6) 0.036(6) 0.016(6) 0.000(4) 0.005(4) -0.013(4)
C10C 0.032(5) 0.037(5) 0.007(5) -0.006(4) 0.002(4) -0.017(4)
C11C 0.029(5) 0.042(6) 0.012(5) -0.006(4) 0.000(4) -0.014(4)
C12C 0.035(6) 0.046(7) 0.025(7) -0.001(5) -0.002(5) -0.015(5)
C13C 0.032(6) 0.060(8) 0.028(8) -0.005(6) 0.000(5) -0.019(5)
C14C 0.025(6) 0.060(7) 0.018(7) -0.006(5) -0.002(5) -0.015(5)
C15C 0.022(5) 0.056(7) 0.022(7) -0.007(5) -0.003(4) -0.012(5)
C16C 0.050(7) 0.029(5) 0.027(7) 0.000(5) 0.001(5) -0.008(5)
C17C 0.047(7) 0.036(7) 0.040(9) 0.003(6) 0.007(6) -0.006(5)
C18C 0.052(8) 0.038(7) 0.044(10) 0.007(6) 0.014(7) -0.001(6)
C19C 0.052(8) 0.040(7) 0.039(9) 0.012(6) 0.012(6) 0.002(6)
C20C 0.049(7) 0.032(6) 0.026(7) 0.004(5) 0.007(6) -0.002(5)
C21C 0.043(7) 0.031(6) 0.024(7) -0.001(5) -0.001(5) -0.009(5)
C22C 0.032(6) 0.064(8) 0.029(6) -0.016(5) -0.007(5) -0.002(5)
C23C 0.033(5) 0.033(6) 0.016(5) -0.006(4) -0.004(4) 0.000(5)
C24C 0.034(6) 0.037(7) 0.024(6) -0.006(5) -0.002(4) 0.001(5)
C25C 0.037(5) 0.014(5) 0.020(5) 0.005(4) 0.002(4) -0.011(4)
C26C 0.035(6) 0.036(6) 0.030(6) 0.001(5) 0.003(4) -0.011(4)
C27C 0.057(8) 0.040(7) 0.075(9) -0.003(6) -0.013(7) -0.001(6)
C28C 0.028(6) 0.041(6) 0.043(7) -0.003(5) 0.006(5) 0.008(4)
C29C 0.041(8) 0.063(9) 0.054(9) 0.003(7) -0.010(7) 0.011(6)
C30C 0.027(7) 0.072(7) 0.037(8) 0.001(5) -0.007(6) 0.009(5)
C31C 0.080(10) 0.110(12) 0.083(10) 0.014(9) -0.061(9) 0.006(8)
C32C 0.080(10) 0.045(7) 0.034(6) 0.008(5) 0.003(6) -0.032(7)
C33C 0.030(4) 0.033(4) 0.017(3) -0.002(2) 0.004(2) -0.015(3)
C34C 0.030(4) 0.033(4) 0.017(3) -0.002(2) 0.004(2) -0.015(3)
C35C 0.030(4) 0.033(4) 0.017(3) -0.002(2) 0.004(2) -0.015(3)
C36C 0.121(17) 0.048(9) 0.036(10) -0.012(7) 0.012(9) -0.045(9)
C36D 0.043(11) 0.030(10) 0.017(9) -0.004(7) -0.002(7) -0.018(8)
Eu1A 0.0322(4) 0.0336(4) 0.0130(3) 0.0013(3) 0.0014(3) 0.0126(3)
F1A 0.074(7) 0.089(9) 0.047(7) -0.008(6) 0.027(6) 0.016(6)
F2A 0.096(10) 0.154(14) 0.025(5) -0.003(6) 0.018(5) -0.053(9)
F3A 0.084(9) 0.053(6) 0.055(7) 0.002(5) 0.025(7) -0.019(5)
F4A 0.056(7) 0.046(5) 0.059(7) -0.007(5) 0.003(6) -0.010(5)
F5A 0.058(7) 0.062(7) 0.033(5) 0.014(5) -0.008(5) -0.007(5)
F6A 0.040(5) 0.058(6) 0.027(4) 0.003(4) -0.002(4) 0.002(4)
F7A 0.157(14) 0.051(7) 0.061(7) -0.006(6) 0.029(7) 0.023(8)
F8A 0.064(7) 0.035(5) 0.068(7) 0.004(5) 0.018(6) 0.004(4)
F9A 0.053(6) 0.037(6) 0.170(16) 0.017(7) 0.037(7) 0.011(5)
F10A 0.042(6) 0.151(14) 0.062(8) 0.018(9) 0.018(5) 0.012(7)
F11A 0.062(8) 0.123(11) 0.032(5) 0.015(6) 0.016(5) -0.027(7)
F12A 0.091(11) 0.097(9) 0.083(11) 0.019(7) 0.054(9) -0.010(7)
F13A 0.037(5) 0.036(5) 0.037(5) 0.001(4) 0.003(4) 0.016(4)
F14A 0.052(6) 0.043(5) 0.044(6) 0.022(4) 0.015(5) 0.017(4)
F15A 0.046(5) 0.050(6) 0.054(6) -0.005(5) -0.030(5) 0.017(4)
F16A 0.069(7) 0.061(7) 0.036(5) -0.004(5) 0.010(5) 0.041(5)
F17A 0.072(7) 0.045(5) 0.049(7) -0.004(5) 0.002(5) 0.026(5)
F18A 0.102(10) 0.066(7) 0.021(4) -0.001(4) 0.013(5) 0.042(7)
O1A 0.039(5) 0.031(5) 0.016(4) -0.002(3) 0.004(3) 0.001(4)
O2A 0.028(5) 0.038(5) 0.017(4) 0.002(3) 0.003(3) 0.008(4)
O3A 0.025(5) 0.037(5) 0.021(4) 0.003(3) 0.007(4) 0.004(3)
O4A 0.023(5) 0.055(5) 0.022(4) 0.001(4) 0.005(4) 0.010(4)
O5A 0.028(5) 0.037(5) 0.021(4) 0.001(3) -0.003(3) 0.010(4)
O6A 0.055(7) 0.036(5) 0.019(4) 0.001(3) -0.001(4) 0.022(5)
N1A 0.029(5) 0.032(5) 0.021(5) -0.004(4) -0.001(4) 0.005(4)
N2A 0.033(5) 0.026(5) 0.016(5) -0.002(4) -0.006(4) 0.004(3)
N3A 0.034(5) 0.032(5) 0.028(6) 0.001(4) 0.003(4) 0.013(4)
C1A 0.028(6) 0.028(6) 0.036(7) -0.003(5) -0.005(5) 0.011(4)
C2A 0.033(6) 0.035(6) 0.033(7) -0.010(5) -0.007(5) 0.008(5)
C3A 0.029(6) 0.034(6) 0.051(9) -0.007(6) -0.005(6) 0.007(5)
C4A 0.032(6) 0.027(6) 0.048(9) -0.008(5) -0.002(5) 0.000(5)
C5A 0.030(5) 0.027(5) 0.020(6) -0.007(4) -0.009(4) 0.004(4)
C6A 0.038(5) 0.026(5) 0.009(5) -0.005(4) -0.002(4) 0.004(4)
C7A 0.034(6) 0.024(5) 0.023(6) -0.005(4) -0.001(5) -0.001(4)
C8A 0.041(6) 0.024(5) 0.020(6) -0.005(4) -0.001(5) 0.002(4)
C9A 0.040(6) 0.025(5) 0.024(7) -0.002(4) -0.001(5) 0.005(4)
C10A 0.033(5) 0.032(5) 0.012(6) 0.000(4) -0.004(4) 0.006(4)
C11A 0.035(5) 0.032(5) 0.022(6) -0.002(4) -0.005(4) 0.009(4)
C12A 0.038(6) 0.039(7) 0.025(6) 0.000(5) -0.008(5) 0.012(5)
C13A 0.038(7) 0.046(7) 0.035(8) -0.003(6) -0.005(6) 0.012(5)
C14A 0.037(7) 0.047(7) 0.029(7) -0.009(6) 0.003(6) 0.007(5)
C15A 0.036(6) 0.044(7) 0.022(6) -0.006(6) -0.001(5) 0.004(5)
C16A 0.044(7) 0.026(5) 0.023(6) -0.005(4) 0.002(5) 0.000(4)
C17A 0.055(8) 0.034(7) 0.043(9) -0.001(6) -0.009(7) -0.008(6)
C18A 0.068(10) 0.033(7) 0.050(10) -0.006(6) -0.013(8) -0.017(6)
C19A 0.071(9) 0.030(7) 0.058(12) 0.006(7) -0.003(8) -0.010(6)
C20A 0.070(9) 0.032(7) 0.048(10) -0.006(6) 0.004(8) -0.005(6)
C21A 0.046(7) 0.028(6) 0.027(7) -0.003(5) 0.006(6) 0.003(5)
C22A 0.054(7) 0.051(7) 0.022(6) -0.003(5) 0.023(5) -0.006(5)
C23A 0.038(6) 0.035(7) 0.012(5) -0.005(4) 0.003(4) -0.006(5)
C24A 0.043(6) 0.056(10) 0.015(5) 0.007(5) -0.001(4) -0.013(6)
C25A 0.037(5) 0.021(6) 0.019(5) 0.003(4) 0.006(4) 0.004(4)
C26A 0.043(6) 0.044(7) 0.022(5) 0.006(5) -0.001(4) -0.003(5)
C27A 0.063(8) 0.035(6) 0.066(8) 0.004(5) 0.040(7) 0.012(5)
C28A 0.023(5) 0.030(5) 0.023(5) -0.001(4) -0.002(5) 0.001(4)
C29A 0.030(7) 0.045(7) 0.033(7) 0.011(5) 0.009(5) 0.004(5)
C30A 0.022(5) 0.052(6) 0.020(6) 0.009(4) 0.001(4) 0.005(5)
C31A 0.033(7) 0.092(9) 0.029(6) 0.014(6) 0.010(5) -0.006(6)
C32A 0.027(5) 0.032(5) 0.020(5) 0.003(4) 0.000(4) 0.012(4)
C33A 0.020(5) 0.028(5) 0.017(4) 0.001(4) 0.001(4) 0.002(4)
C34A 0.036(7) 0.043(6) 0.013(5) -0.008(4) 0.005(5) 0.006(5)
C35A 0.050(8) 0.035(6) 0.009(4) 0.000(4) 0.001(4) 0.019(6)
C36A 0.070(8) 0.042(6) 0.027(6) -0.007(5) 0.003(5) 0.025(6)
Eu1B 0.0290(3) 0.0294(3) 0.0273(3) -0.0109(3) 0.0048(3) -0.0050(3)
F1B 0.048(6) 0.041(5) 0.057(6) -0.004(4) 0.004(5) -0.003(4)
F2B 0.037(5) 0.048(6) 0.041(5) -0.009(4) 0.010(4) -0.007(4)
F3B 0.059(7) 0.064(7) 0.042(5) 0.004(5) 0.001(5) -0.010(6)
F4B 0.24(2) 0.27(2) 0.051(9) -0.007(12) -0.029(11) -0.186(16)
F5B 0.29(2) 0.192(18) 0.089(15) -0.051(12) 0.014(13) -0.174(15)
F6B 0.25(2) 0.238(19) 0.050(8) -0.015(10) -0.004(11) -0.204(18)
F7B 0.077(10) 0.168(17) 0.075(9) 0.015(9) -0.019(8) 0.027(11)
F8B 0.064(8) 0.190(18) 0.110(14) -0.002(13) -0.017(8) 0.030(9)
F9B 0.137(16) 0.139(13) 0.098(12) -0.017(10) -0.016(11) 0.051(11)
F10B 0.064(9) 0.105(10) 0.086(10) -0.009(8) 0.014(8) -0.035(7)
F11B 0.080(11) 0.173(17) 0.093(10) -0.006(10) 0.004(8) 0.002(11)
F12B 0.077(8) 0.149(15) 0.065(10) 0.002(10) 0.021(7) -0.019(8)
F13B 0.114(13) 0.157(15) 0.060(8) -0.007(9) 0.002(8) 0.074(12)
F14B 0.113(12) 0.175(16) 0.070(11) -0.007(10) 0.029(9) 0.010(11)
F15B 0.108(11) 0.115(12) 0.079(10) -0.029(9) -0.022(9) 0.037(9)
F16B 0.060(8) 0.052(6) 0.130(13) -0.015(7) 0.022(8) -0.009(6)
F17B 0.031(4) 0.065(7) 0.051(6) -0.015(6) 0.007(4) -0.006(4)
F18B 0.047(7) 0.109(11) 0.050(6) -0.001(6) 0.016(5) 0.001(7)
O1B 0.028(5) 0.035(5) 0.031(4) -0.009(4) -0.001(4) -0.003(4)
O2B 0.061(7) 0.053(7) 0.026(5) -0.021(4) 0.014(4) -0.024(5)
O3B 0.041(5) 0.052(6) 0.036(6) -0.014(5) -0.004(4) 0.007(5)
O4B 0.040(5) 0.048(6) 0.038(6) -0.011(5) 0.013(4) -0.009(4)
O5B 0.040(6) 0.058(7) 0.033(5) -0.012(5) -0.001(4) 0.006(5)
O6B 0.033(6) 0.059(7) 0.036(5) -0.002(4) 0.010(4) 0.004(5)
N1B 0.044(6) 0.035(5) 0.039(7) -0.014(5) -0.004(5) -0.006(4)
N2B 0.030(5) 0.041(5) 0.017(5) -0.004(4) -0.002(4) -0.006(4)
N3B 0.044(6) 0.038(5) 0.058(9) -0.009(5) 0.013(5) -0.006(4)
C1B 0.059(9) 0.042(7) 0.054(11) -0.013(6) -0.009(7) 0.002(6)
C2B 0.056(8) 0.049(7) 0.052(11) -0.008(7) -0.011(7) 0.003(6)
C3B 0.055(8) 0.037(7) 0.048(10) -0.009(7) -0.015(7) -0.006(6)
C4B 0.052(8) 0.041(6) 0.041(9) -0.002(6) -0.010(7) -0.005(5)
C5B 0.040(6) 0.040(5) 0.022(6) -0.006(5) -0.010(5) -0.007(4)
C6B 0.035(6) 0.039(5) 0.025(7) 0.001(5) -0.007(5) -0.007(4)
C7B 0.040(6) 0.033(6) 0.026(6) -0.012(5) -0.020(5) -0.007(4)
C8B 0.037(5) 0.042(6) 0.014(5) -0.002(5) 0.005(4) 0.002(4)
C9B 0.040(6) 0.042(6) 0.016(6) -0.006(5) -0.004(4) 0.001(5)
C10B 0.037(6) 0.041(6) 0.027(8) -0.004(5) 0.003(5) 0.000(4)
C11B 0.042(6) 0.039(6) 0.030(8) -0.001(5) 0.002(5) -0.003(5)
C12B 0.039(7) 0.038(6) 0.050(10) -0.007(6) -0.002(7) -0.002(5)
C13B 0.054(8) 0.040(7) 0.056(12) -0.002(7) 0.000(7) -0.009(6)
C14B 0.054(8) 0.037(7) 0.081(16) -0.011(8) 0.008(8) -0.014(6)
C15B 0.056(9) 0.037(7) 0.10(2) -0.009(8) 0.014(9) -0.013(6)
C16B 0.036(5) 0.040(6) 0.018(6) -0.015(5) 0.001(4) 0.000(4)
C17B 0.044(7) 0.043(7) 0.030(7) -0.014(6) 0.002(5) -0.006(5)
C18B 0.044(7) 0.061(8) 0.030(7) -0.017(7) -0.002(6) -0.011(6)
C19B 0.048(8) 0.067(8) 0.041(9) -0.015(7) 0.005(6) 0.002(6)
C20B 0.041(7) 0.061(8) 0.018(6) -0.011(6) -0.001(5) 0.009(6)
C21B 0.042(7) 0.048(7) 0.013(5) -0.012(5) -0.001(5) 0.004(5)
C22B 0.039(6) 0.041(6) 0.030(6) -0.002(5) 0.008(5) -0.002(5)
C23B 0.025(5) 0.038(6) 0.026(5) -0.011(4) 0.006(4) 0.000(5)
C24B 0.039(8) 0.073(10) 0.022(6) -0.018(6) 0.013(5) -0.022(7)
C25B 0.103(15) 0.108(12) 0.024(6) -0.015(6) -0.002(7) -0.076(12)
C26B 0.23(2) 0.210(17) 0.027(8) -0.022(9) -0.004(10) -0.176(15)
C27B 0.058(9) 0.124(12) 0.061(10) -0.006(8) -0.009(8) 0.038(8)
C28B 0.038(7) 0.104(10) 0.043(9) -0.018(7) -0.011(6) 0.005(6)
C29B 0.058(10) 0.106(11) 0.066(13) -0.013(9) 0.003(9) 0.000(8)
C30B 0.044(7) 0.096(10) 0.059(11) -0.018(8) 0.009(6) -0.007(6)
C31B 0.067(9) 0.102(11) 0.081(11) -0.010(8) 0.014(8) -0.034(8)
C32B 0.072(9) 0.098(11) 0.025(7) -0.016(6) 0.001(6) 0.035(8)
C33B 0.058(9) 0.075(9) 0.033(6) -0.006(6) -0.003(6) 0.011(8)
C34B 0.037(8) 0.076(9) 0.031(7) -0.006(6) 0.005(6) 0.007(7)
C35B 0.030(6) 0.060(8) 0.044(7) -0.009(5) 0.010(5) -0.008(6)
C36B 0.029(6) 0.046(7) 0.047(7) -0.001(5) 0.009(5) -0.006(5)

loop_
_atom_type_symbol
_atom_type_description
_atom_type_scat_dispersion_real
_atom_type_scat_dispersion_imag
_atom_type_scat_source
C C 0.0033 0.0016 'International Tables Vol C Tables 4.2.6.8 and 6.1.1.4'
H H 0.0000 0.0000 'International Tables Vol C Tables 4.2.6.8 and 6.1.1.4'
Eu Eu -0.1578 3.6682 'International Tables Vol C Tables 4.2.6.8 and 6.1.1.4'
F F 0.0171 0.0103 'International Tables Vol C Tables 4.2.6.8 and 6.1.1.4'
N N 0.0061 0.0033 'International Tables Vol C Tables 4.2.6.8 and 6.1.1.4'
O O 0.0106 0.0060 'International Tables Vol C Tables 4.2.6.8 and 6.1.1.4'

loop_
_geom_angle_atom_site_label_1
_geom_angle_atom_site_label_2
_geom_angle_atom_site_label_3
_geom_angle
_geom_angle_site_symmetry_1
_geom_angle_site_symmetry_3
_geom_angle_publ_flag
O1C Eu1C O2C 68.4(4) . . ?
O1C Eu1C O5C 124.1(4) . . ?
O1C Eu1C N1C 67.2(4) . . ?
O1C Eu1C N2C 73.3(4) . . ?
O1C Eu1C N3C 101.4(4) . . ?
O2C Eu1C N1C 135.1(4) . . ?
O2C Eu1C N2C 108.7(4) . . ?
O2C Eu1C N3C 68.5(4) . . ?
O3C Eu1C O1C 72.8(4) . . ?
O3C Eu1C O2C 74.4(4) . . ?
O3C Eu1C O5C 68.7(4) . . ?
O3C Eu1C O6C 135.6(4) . . ?
O3C Eu1C N1C 86.1(4) . . ?
O3C Eu1C N2C 141.6(4) . . ?
O3C Eu1C N3C 141.7(4) . . ?
O4C Eu1C O1C 131.7(4) . . ?
O4C Eu1C O2C 70.3(4) . . ?
O4C Eu1C O3C 73.1(5) . . ?
O4C Eu1C O5C 71.2(4) . . ?
O4C Eu1C O6C 79.6(5) . . ?
O4C Eu1C N1C 141.5(5) . . ?
O4C Eu1C N2C 145.0(4) . . ?
O4C Eu1C N3C 85.4(5) . . ?
O5C Eu1C O2C 132.5(4) . . ?
O5C Eu1C N1C 71.2(4) . . ?
O5C Eu1C N2C 118.8(4) . . ?
O5C Eu1C N3C 133.8(4) . . ?
O6C Eu1C O1C 147.1(4) . . ?
O6C Eu1C O2C 127.6(4) . . ?
O6C Eu1C O5C 69.6(4) . . ?
O6C Eu1C N1C 94.6(4) . . ?
O6C Eu1C N2C 74.1(4) . . ?
O6C Eu1C N3C 67.2(4) . . ?
N1C Eu1C N3C 127.6(4) . . ?
N2C Eu1C N1C 64.5(4) . . ?
N2C Eu1C N3C 63.3(4) . . ?
C23C O1C Eu1C 132.9(10) . . ?
C25C O2C Eu1C 136.2(11) . . ?
C28C O3C Eu1C 133.8(12) . . ?
C30C O4C Eu1C 130.6(13) . . ?
C33C O5C Eu1C 134.2(9) . . ?
C35C O6C Eu1C 133.7(11) . . ?
C1C N1C Eu1C 118.8(12) . . ?
C1C N1C C5C 120.2(14) . . ?
C5C N1C Eu1C 118.0(9) . . ?
C6C N2C Eu1C 120.8(10) . . ?
C6C N2C C10C 116.6(14) . . ?
C10C N2C Eu1C 122.3(10) . . ?
C11C N3C Eu1C 121.9(10) . . ?
C11C N3C C15C 119.8(14) . . ?
C15C N3C Eu1C 118.2(12) . . ?
N1C C1C H1C 118.7 . . ?
N1C C1C C2C 122.6(18) . . ?
C2C C1C H1C 118.7 . . ?
C1C C2C H2C 120.9 . . ?
C3C C2C C1C 118.2(17) . . ?
C3C C2C H2C 120.9 . . ?
C2C C3C H3C 120.3 . . ?
C2C C3C C4C 119.4(17) . . ?
C4C C3C H3C 120.3 . . ?
C3C C4C H4C 121.0 . . ?
C3C C4C C5C 118.0(17) . . ?
C5C C4C H4C 121.0 . . ?
N1C C5C C4C 121.6(14) . . ?
N1C C5C C6C 117.5(13) . . ?
C4C C5C C6C 120.9(15) . . ?
N2C C6C C5C 115.4(14) . . ?
N2C C6C C7C 123.4(13) . . ?
C7C C6C C5C 121.2(13) . . ?
C6C C7C H7C 119.8 . . ?
C8C C7C C6C 120.3(15) . . ?
C8C C7C H7C 119.8 . . ?
C7C C8C C9C 116.6(15) . . ?
C7C C8C C16C 120.6(16) . . ?
C9C C8C C16C 122.8(14) . . ?
C8C C9C H9C 119.6 . . ?
C8C C9C C10C 120.7(14) . . ?
C10C C9C H9C 119.6 . . ?
N2C C10C C9C 122.2(14) . . ?
N2C C10C C11C 115.5(14) . . ?
C9C C10C C11C 122.3(13) . . ?
N3C C11C C10C 116.6(13) . . ?
N3C C11C C12C 122.9(16) . . ?
C12C C11C C10C 120.5(16) . . ?
C11C C12C H12C 121.7 . . ?
C13C C12C C11C 116.6(18) . . ?
C13C C12C H12C 121.7 . . ?
C12C C13C H13C 118.7 . . ?
C14C C13C C12C 122.7(16) . . ?
C14C C13C H13C 118.7 . . ?
C13C C14C H14C 121.3 . . ?
C13C C14C C15C 117.3(15) . . ?
C15C C14C H14C 121.3 . . ?
N3C C15C C14C 120.6(18) . . ?
N3C C15C H15C 119.7 . . ?
C14C C15C H15C 119.7 . . ?
C17C C16C C8C 121.5(15) . . ?
C17C C16C C21C 120.2(17) . . ?
C21C C16C C8C 118.3(17) . . ?
C16C C17C H17C 119.2 . . ?
C16C C17C C18C 121.6(18) . . ?
C18C C17C H17C 119.2 . . ?
C17C C18C H18C 120.7 . . ?
C19C C18C C17C 119(2) . . ?
C19C C18C H18C 120.7 . . ?
C18C C19C H19C 119.1 . . ?
C20C C19C C18C 121.8(19) . . ?
C20C C19C H19C 119.1 . . ?
C19C C20C H20C 120.4 . . ?
C19C C20C C21C 119.3(17) . . ?
C21C C20C H20C 120.4 . . ?
C16C C21C C20C 118.3(17) . . ?
C16C C21C H21C 120.8 . . ?
C20C C21C H21C 120.8 . . ?
F1C C22C F3C 107.8(19) . . ?
F1C C22C C23C 110.5(16) . . ?
F2C C22C F1C 110(2) . . ?
F2C C22C F3C 101.6(19) . . ?
F2C C22C C23C 112.9(16) . . ?
F3C C22C C23C 113.4(15) . . ?
O1C C23C C22C 112.2(14) . . ?
O1C C23C C24C 129.9(15) . . ?
C24C C23C C22C 117.9(13) . . ?
C23C C24C H24C 120.0 . . ?
C23C C24C C25C 120.1(14) . . ?
C25C C24C H24C 120.0 . . ?
O2C C25C C24C 124.9(15) . . ?
O2C C25C C26C 116.7(14) . . ?
C24C C25C C26C 118.3(13) . . ?
F4C C26C F5C 107.5(15) . . ?
F4C C26C C25C 112.0(13) . . ?
F5C C26C C25C 108.0(15) . . ?
F6C C26C F4C 108.0(16) . . ?
F6C C26C F5C 108.1(14) . . ?
F6C C26C C25C 113.1(14) . . ?
F7C C27C C28C 108(2) . . ?
F8C C27C F7C 107(2) . . ?
F8C C27C F9C 107(2) . . ?
F8C C27C C28C 117(2) . . ?
F9C C27C F7C 107(2) . . ?
F9C C27C C28C 109.8(18) . . ?
O3C C28C C27C 117.0(18) . . ?
O3C C28C C29C 128.4(19) . . ?
C29C C28C C27C 114.6(18) . . ?
C28C C29C H29C 121.8 . . ?
C30C C29C C28C 116(2) . . ?
C30C C29C H29C 121.8 . . ?
O4C C30C C29C 134.2(18) . . ?
O4C C30C C31C 114(2) . . ?
C29C C30C C31C 112(2) . . ?
F10C C31C F11C 114(3) . . ?
F10C C31C F12C 107(3) . . ?
F10C C31C C30C 109(3) . . ?
F11C C31C F12C 102(3) . . ?
F11C C31C C30C 111(3) . . ?
F12C C31C C30C 113(3) . . ?
F13C C32C F15C 94(2) . . ?
F13C C32C C33C 118.6(17) . . ?
F14C C32C F13C 115(2) . . ?
F14C C32C F15C 95(2) . . ?
F14C C32C C33C 118.2(19) . . ?
F15C C32C C33C 108.1(19) . . ?
O5C C33C C32C 114.4(14) . . ?
O5C C33C C34C 129.4(14) . . ?
C34C C33C C32C 116.1(14) . . ?
C33C C34C H34C 120.8 . . ?
C33C C34C C35C 118.5(13) . . ?
C35C C34C H34C 120.8 . . ?
O6C C35C C34C 129.9(14) . . ?
O6C C35C C36C 107.7(16) . . ?
O6C C35C C36D 119.8(15) . . ?
C34C C35C C36C 121.6(15) . . ?
C34C C35C C36D 108.6(15) . . ?
F16C C36C F17C 106(3) . . ?
F16C C36C C35C 104(2) . . ?
F17C C36C C35C 106(3) . . ?
F18C C36C F16C 112(3) . . ?
F18C C36C F17C 115(3) . . ?
F18C C36C C35C 114(2) . . ?
F16D C36D C35C 109(3) . . ?
F17D C36D F16D 104(3) . . ?
F17D C36D C35C 109(2) . . ?
F18D C36D F16D 114(3) . . ?
F18D C36D F17D 104(3) . . ?
F18D C36D C35C 116(3) . . ?
O1A Eu1A O2A 69.7(4) . . ?
O1A Eu1A O4A 135.5(4) . . ?
O1A Eu1A O5A 128.5(4) . . ?
O1A Eu1A N1A 68.4(4) . . ?
O1A Eu1A N2A 68.4(4) . . ?
O1A Eu1A N3A 95.6(4) . . ?
O2A Eu1A O5A 134.5(4) . . ?
O2A Eu1A N1A 136.3(4) . . ?
O2A Eu1A N2A 110.4(4) . . ?
O2A Eu1A N3A 69.0(4) . . ?
O3A Eu1A O1A 76.5(4) . . ?
O3A Eu1A O2A 75.4(4) . . ?
O3A Eu1A O4A 73.1(4) . . ?
O3A Eu1A O5A 71.3(4) . . ?
O3A Eu1A O6A 138.2(4) . . ?
O3A Eu1A N1A 83.2(4) . . ?
O3A Eu1A N2A 138.7(4) . . ?
O3A Eu1A N3A 144.0(4) . . ?
O4A Eu1A O2A 71.8(4) . . ?
O4A Eu1A O5A 69.5(4) . . ?
O4A Eu1A N1A 136.7(4) . . ?
O4A Eu1A N2A 148.3(4) . . ?
O4A Eu1A N3A 90.7(4) . . ?
O5A Eu1A N1A 68.8(4) . . ?
O5A Eu1A N2A 115.1(4) . . ?
O5A Eu1A N3A 133.4(4) . . ?
O6A Eu1A O1A 140.4(4) . . ?
O6A Eu1A O2A 127.6(4) . . ?
O6A Eu1A O4A 82.0(4) . . ?
O6A Eu1A O5A 68.8(4) . . ?
O6A Eu1A N1A 93.4(4) . . ?
O6A Eu1A N2A 72.0(4) . . ?
O6A Eu1A N3A 66.8(4) . . ?
N1A Eu1A N2A 64.3(4) . . ?
N1A Eu1A N3A 127.0(4) . . ?
N2A Eu1A N3A 62.8(4) . . ?
C23A O1A Eu1A 135.9(11) . . ?
C25A O2A Eu1A 135.9(11) . . ?
C28A O3A Eu1A 132.5(10) . . ?
C30A O4A Eu1A 131.4(10) . . ?
C33A O5A Eu1A 136.9(10) . . ?
C35A O6A Eu1A 138.6(11) . . ?
C1A N1A Eu1A 118.9(10) . . ?
C5A N1A Eu1A 119.4(10) . . ?
C5A N1A C1A 119.0(14) . . ?
C6A N2A Eu1A 119.7(9) . . ?
C10A N2A Eu1A 122.2(11) . . ?
C10A N2A C6A 117.9(13) . . ?
C11A N3A Eu1A 122.1(11) . . ?
C11A N3A C15A 119.3(14) . . ?
C15A N3A Eu1A 118.6(11) . . ?
N1A C1A H1A 119.0 . . ?
N1A C1A C2A 122.0(16) . . ?
C2A C1A H1A 119.0 . . ?
C1A C2A H2A 120.3 . . ?
C3A C2A C1A 119.5(16) . . ?
C3A C2A H2A 120.3 . . ?
C2A C3A H3A 120.8 . . ?
C2A C3A C4A 118.4(17) . . ?
C4A C3A H3A 120.8 . . ?
C3A C4A H4A 120.4 . . ?
C5A C4A C3A 119.1(17) . . ?
C5A C4A H4A 120.4 . . ?
N1A C5A C4A 122.0(14) . . ?
N1A C5A C6A 117.2(14) . . ?
C4A C5A C6A 120.7(14) . . ?
N2A C6A C5A 116.2(13) . . ?
N2A C6A C7A 122.2(14) . . ?
C7A C6A C5A 121.6(14) . . ?
C6A C7A H7A 120.5 . . ?
C8A C7A C6A 119.0(15) . . ?
C8A C7A H7A 120.5 . . ?
C7A C8A C9A 117.9(15) . . ?
C7A C8A C16A 120.5(15) . . ?
C9A C8A C16A 121.4(14) . . ?
C8A C9A H9A 119.8 . . ?
C10A C9A C8A 120.4(15) . . ?
C10A C9A H9A 119.8 . . ?
N2A C10A C9A 122.6(15) . . ?
N2A C10A C11A 116.1(14) . . ?
C9A C10A C11A 121.3(14) . . ?
N3A C11A C10A 116.7(14) . . ?
N3A C11A C12A 121.3(16) . . ?
C12A C11A C10A 122.0(16) . . ?
C11A C12A H12A 120.3 . . ?
C11A C12A C13A 119.4(17) . . ?
C13A C12A H12A 120.3 . . ?
C12A C13A H13A 120.6 . . ?
C14A C13A C12A 118.8(16) . . ?
C14A C13A H13A 120.6 . . ?
C13A C14A H14A 120.7 . . ?
C13A C14A C15A 118.6(17) . . ?
C15A C14A H14A 120.7 . . ?
N3A C15A C14A 122.5(17) . . ?
N3A C15A H15A 118.8 . . ?
C14A C15A H15A 118.8 . . ?
C17A C16A C8A 120.9(16) . . ?
C17A C16A C21A 119.9(16) . . ?
C21A C16A C8A 119.2(16) . . ?
C16A C17A H17A 119.1 . . ?
C16A C17A C18A 122(2) . . ?
C18A C17A H17A 119.1 . . ?
C17A C18A H18A 121.5 . . ?
C17A C18A C19A 117(2) . . ?
C19A C18A H18A 121.5 . . ?
C18A C19A H19A 119.9 . . ?
C20A C19A C18A 120.2(19) . . ?
C20A C19A H19A 119.9 . . ?
C19A C20A H20A 118.4 . . ?
C19A C20A C21A 123(2) . . ?
C21A C20A H20A 118.4 . . ?
C16A C21A H21A 121.1 . . ?
C20A C21A C16A 117.7(19) . . ?
C20A C21A H21A 121.1 . . ?
F1A C22A C23A 107.9(16) . . ?
F2A C22A F1A 106.6(17) . . ?
F2A C22A C23A 113.7(16) . . ?
F3A C22A F1A 104.3(18) . . ?
F3A C22A F2A 110.2(18) . . ?
F3A C22A C23A 113.5(14) . . ?
O1A C23A C22A 113.9(15) . . ?
O1A C23A C24A 128.8(14) . . ?
C24A C23A C22A 117.1(14) . . ?
C23A C24A H24A 119.5 . . ?
C23A C24A C25A 121.0(14) . . ?
C25A C24A H24A 119.5 . . ?
O2A C25A C24A 127.1(16) . . ?
O2A C25A C26A 116.6(13) . . ?
C24A C25A C26A 116.4(14) . . ?
F4A C26A C25A 110.0(15) . . ?
F5A C26A F4A 107.9(15) . . ?
F5A C26A F6A 107.0(15) . . ?
F5A C26A C25A 113.6(14) . . ?
F6A C26A F4A 106.7(15) . . ?
F6A C26A C25A 111.2(14) . . ?
F7A C27A C28A 108(2) . . ?
F8A C27A F7A 102(2) . . ?
F8A C27A C28A 115.4(15) . . ?
F9A C27A F7A 112(2) . . ?
F9A C27A F8A 108(2) . . ?
F9A C27A C28A 111.3(19) . . ?
O3A C28A C27A 111.4(14) . . ?
O3A C28A C29A 130.0(15) . . ?
C29A C28A C27A 118.4(15) . . ?
C28A C29A H29A 119.5 . . ?
C28A C29A C30A 120.9(16) . . ?
C30A C29A H29A 119.5 . . ?
O4A C30A C29A 129.9(15) . . ?
O4A C30A C31A 114.2(16) . . ?
C29A C30A C31A 115.8(16) . . ?
F10A C31A F11A 104(2) . . ?
F10A C31A F12A 110(2) . . ?
F10A C31A C30A 109.2(17) . . ?
F11A C31A C30A 109.6(17) . . ?
F12A C31A F11A 110(2) . . ?
F12A C31A C30A 113.3(19) . . ?
F13A C32A F14A 106.1(13) . . ?
F13A C32A C33A 112.5(12) . . ?
F14A C32A C33A 108.6(12) . . ?
F15A C32A F13A 109.7(13) . . ?
F15A C32A F14A 106.1(13) . . ?
F15A C32A C33A 113.5(13) . . ?
O5A C33A C32A 116.7(12) . . ?
O5A C33A C34A 125.7(13) . . ?
C34A C33A C32A 117.5(12) . . ?
C33A C34A H34A 119.9 . . ?
C35A C34A C33A 120.3(13) . . ?
C35A C34A H34A 119.9 . . ?
O6A C35A C34A 127.5(14) . . ?
O6A C35A C36A 117.4(14) . . ?
C34A C35A C36A 115.1(13) . . ?
F16A C36A F18A 103.9(17) . . ?
F16A C36A C35A 110.6(16) . . ?
F17A C36A F16A 104.2(16) . . ?
F17A C36A F18A 109.1(17) . . ?
F17A C36A C35A 113.2(18) . . ?
F18A C36A C35A 114.8(15) . . ?
O1B Eu1B O2B 68.8(4) . . ?
O1B Eu1B O3B 77.4(4) . . ?
O1B Eu1B O5B 126.5(5) . . ?
O1B Eu1B O6B 145.0(4) . . ?
O1B Eu1B N1B 69.8(5) . . ?
O1B Eu1B N2B 70.6(4) . . ?
O1B Eu1B N3B 96.1(5) . . ?
O2B Eu1B O5B 128.6(5) . . ?
O2B Eu1B N1B 137.0(5) . . ?
O2B Eu1B N2B 111.3(5) . . ?
O2B Eu1B N3B 68.6(6) . . ?
O3B Eu1B O2B 71.0(5) . . ?
O3B Eu1B O5B 67.2(5) . . ?
O3B Eu1B O6B 133.3(4) . . ?
O3B Eu1B N1B 89.4(5) . . ?
O3B Eu1B N2B 143.6(5) . . ?
O3B Eu1B N3B 138.5(5) . . ?
O4B Eu1B O1B 136.6(4) . . ?
O4B Eu1B O2B 69.6(5) . . ?
O4B Eu1B O3B 77.9(5) . . ?
O4B Eu1B O5B 73.5(5) . . ?
O4B Eu1B O6B 74.9(5) . . ?
O4B Eu1B N1B 144.5(5) . . ?
O4B Eu1B N2B 138.1(5) . . ?
O4B Eu1B N3B 79.8(5) . . ?
O5B Eu1B N1B 71.0(5) . . ?
O5B Eu1B N2B 120.0(4) . . ?
O5B Eu1B N3B 136.8(6) . . ?
O6B Eu1B O2B 130.2(5) . . ?
O6B Eu1B O5B 68.9(5) . . ?
O6B Eu1B N1B 91.2(5) . . ?
O6B Eu1B N2B 74.7(4) . . ?
O6B Eu1B N3B 71.7(6) . . ?
N1B Eu1B N2B 63.8(5) . . ?
N3B Eu1B N1B 127.3(5) . . ?
N3B Eu1B N2B 63.6(5) . . ?
C23B O1B Eu1B 136.6(10) . . ?
C25B O2B Eu1B 133.5(15) . . ?
C28B O3B Eu1B 126.6(16) . . ?
C30B O4B Eu1B 132.8(19) . . ?
C33B O5B Eu1B 137.6(17) . . ?
C35B O6B Eu1B 130.1(13) . . ?
C1B N1B Eu1B 118.9(14) . . ?
C1B N1B C5B 120.5(17) . . ?
C5B N1B Eu1B 118.4(11) . . ?
C6B N2B Eu1B 120.4(12) . . ?
C6B N2B C10B 120.1(15) . . ?
C10B N2B Eu1B 119.2(11) . . ?
C11B N3B Eu1B 123.0(12) . . ?
C15B N3B Eu1B 120.0(15) . . ?
C15B N3B C11B 116.9(18) . . ?
N1B C1B H1B 119.7 . . ?
N1B C1B C2B 121(2) . . ?
C2B C1B H1B 119.7 . . ?
C1B C2B H2B 120.6 . . ?
C1B C2B C3B 119(2) . . ?
C3B C2B H2B 120.6 . . ?
C2B C3B H3B 119.5 . . ?
C4B C3B C2B 121(2) . . ?
C4B C3B H3B 119.5 . . ?
C3B C4B H4B 120.9 . . ?
C3B C4B C5B 118(2) . . ?
C5B C4B H4B 120.9 . . ?
N1B C5B C4B 120.7(17) . . ?
N1B C5B C6B 118.0(15) . . ?
C4B C5B C6B 121.3(16) . . ?
N2B C6B C5B 117.4(15) . . ?
N2B C6B C7B 123.2(16) . . ?
C7B C6B C5B 119.3(14) . . ?
C6B C7B H7B 121.9 . . ?
C8B C7B C6B 116.2(14) . . ?
C8B C7B H7B 121.9 . . ?
C7B C8B C16B 118.5(14) . . ?
C9B C8B C7B 119.0(15) . . ?
C9B C8B C16B 122.4(15) . . ?
C8B C9B H9B 119.7 . . ?
C10B C9B C8B 120.6(16) . . ?
C10B C9B H9B 119.7 . . ?
N2B C10B C11B 117.5(16) . . ?
C9B C10B N2B 120.6(16) . . ?
C9B C10B C11B 121.9(17) . . ?
N3B C11B C10B 115.8(16) . . ?
N3B C11B C12B 122.3(17) . . ?
C12B C11B C10B 121.8(17) . . ?
C11B C12B H12B 120.6 . . ?
C11B C12B C13B 118.8(19) . . ?
C13B C12B H12B 120.6 . . ?
C12B C13B H13B 120.5 . . ?
C14B C13B C12B 119(2) . . ?
C14B C13B H13B 120.5 . . ?
C13B C14B H14B 120.8 . . ?
C13B C14B C15B 118(2) . . ?
C15B C14B H14B 120.8 . . ?
N3B C15B C14B 124(2) . . ?
N3B C15B H15B 117.8 . . ?
C14B C15B H15B 117.8 . . ?
C17B C16B C8B 121.0(16) . . ?
C17B C16B C21B 120.1(17) . . ?
C21B C16B C8B 118.9(16) . . ?
C16B C17B H17B 120.1 . . ?
C16B C17B C18B 119.9(19) . . ?
C18B C17B H17B 120.1 . . ?
C17B C18B H18B 120.7 . . ?
C19B C18B C17B 119(2) . . ?
C19B C18B H18B 120.7 . . ?
C18B C19B H19B 118.5 . . ?
C18B C19B C20B 123(2) . . ?
C20B C19B H19B 118.5 . . ?
C19B C20B H20B 120.2 . . ?
C19B C20B C21B 120(2) . . ?
C21B C20B H20B 120.2 . . ?
C16B C21B C20B 118.8(18) . . ?
C16B C21B H21B 120.6 . . ?
C20B C21B H21B 120.6 . . ?
F1B C22B F2B 106.7(15) . . ?
F1B C22B F3B 107.7(16) . . ?
F1B C22B C23B 112.1(14) . . ?
F2B C22B C23B 109.6(15) . . ?
F3B C22B F2B 106.4(14) . . ?
F3B C22B C23B 113.9(15) . . ?
O1B C23B C22B 113.7(14) . . ?
O1B C23B C24B 126.9(17) . . ?
C24B C23B C22B 119.4(16) . . ?
C23B C24B H24B 120.2 . . ?
C23B C24B C25B 119.6(19) . . ?
C25B C24B H24B 120.2 . . ?
O2B C25B C24B 128.7(19) . . ?
O2B C25B C26B 115(2) . . ?
C24B C25B C26B 116(2) . . ?
F4B C26B F5B 104(3) . . ?
F4B C26B F6B 120(4) . . ?
F4B C26B C25B 114(4) . . ?
F5B C26B C25B 106(4) . . ?
F6B C26B F5B 98(5) . . ?
F6B C26B C25B 112(2) . . ?
F7B C27B F8B 113(3) . . ?
F7B C27B F9B 104(3) . . ?
F7B C27B C28B 116(2) . . ?
F8B C27B F9B 100(3) . . ?
F8B C27B C28B 113(3) . . ?
F9B C27B C28B 110(2) . . ?
O3B C28B C27B 109(3) . . ?
O3B C28B C29B 132(3) . . ?
C29B C28B C27B 119(2) . . ?
C28B C29B H29B 119.0 . . ?
C30B C29B C28B 122(3) . . ?
C30B C29B H29B 119.0 . . ?
O4B C30B C29B 129(3) . . ?
O4B C30B C31B 112(3) . . ?
C29B C30B C31B 119(3) . . ?
F10B C31B C30B 106(2) . . ?
F11B C31B F10B 102(3) . . ?
F11B C31B C30B 114(3) . . ?
F12B C31B F10B 110(3) . . ?
F12B C31B F11B 114(3) . . ?
F12B C31B C30B 110(3) . . ?
F13B C32B C33B 110.9(18) . . ?
F14B C32B F13B 109(3) . . ?
F14B C32B F15B 106(2) . . ?
F14B C32B C33B 116(3) . . ?
F15B C32B F13B 109(3) . . ?
F15B C32B C33B 105(2) . . ?
O5B C33B C32B 121(2) . . ?
O5B C33B C34B 123(2) . . ?
C34B C33B C32B 116(2) . . ?
C33B C34B H34B 119.8 . . ?
C35B C34B C33B 120(2) . . ?
C35B C34B H34B 119.8 . . ?
O6B C35B C34B 132(2) . . ?
O6B C35B C36B 112.3(17) . . ?
C34B C35B C36B 115.7(18) . . ?
F16B C36B C35B 112.1(18) . . ?
F17B C36B F16B 105.2(15) . . ?
F17B C36B C35B 106.4(15) . . ?
F18B C36B F16B 110.6(18) . . ?
F18B C36B F17B 110.5(17) . . ?
F18B C36B C35B 111.7(17) . . ?

loop_
_geom_bond_atom_site_label_1
_geom_bond_atom_site_label_2
_geom_bond_distance
_geom_bond_site_symmetry_2
_geom_bond_publ_flag
Eu1C O1C 2.423(10) . ?
Eu1C O2C 2.493(13) . ?
Eu1C O3C 2.405(12) . ?
Eu1C O4C 2.398(12) . ?
Eu1C O5C 2.434(12) . ?
Eu1C O6C 2.411(11) . ?
Eu1C N1C 2.563(13) . ?
Eu1C N2C 2.531(14) . ?
Eu1C N3C 2.573(13) . ?
F1C C22C 1.31(3) . ?
F2C C22C 1.29(3) . ?
F3C C22C 1.31(2) . ?
F4C C26C 1.33(2) . ?
F5C C26C 1.34(2) . ?
F6C C26C 1.30(2) . ?
F7C C27C 1.37(3) . ?
F8C C27C 1.31(3) . ?
F9C C27C 1.32(3) . ?
F10C C31C 1.26(4) . ?
F11C C31C 1.29(5) . ?
F12C C31C 1.36(4) . ?
F13C C32C 1.29(2) . ?
F14C C32C 1.25(3) . ?
F15C C32C 1.46(3) . ?
F16C C36C 1.35(2) . ?
F16D C36D 1.36(2) . ?
F17C C36C 1.36(2) . ?
F17D C36D 1.35(2) . ?
F18C C36C 1.35(2) . ?
F18D C36D 1.33(2) . ?
O1C C23C 1.236(18) . ?
O2C C25C 1.244(18) . ?
O3C C28C 1.19(2) . ?
O4C C30C 1.19(3) . ?
O5C C33C 1.247(18) . ?
O6C C35C 1.247(18) . ?
N1C C1C 1.30(2) . ?
N1C C5C 1.33(2) . ?
N2C C6C 1.351(19) . ?
N2C C10C 1.359(18) . ?
N3C C11C 1.32(2) . ?
N3C C15C 1.33(2) . ?
C1C H1C 0.9500 . ?
C1C C2C 1.40(2) . ?
C2C H2C 0.9500 . ?
C2C C3C 1.37(3) . ?
C3C H3C 0.9500 . ?
C3C C4C 1.39(2) . ?
C4C H4C 0.9500 . ?
C4C C5C 1.40(2) . ?
C5C C6C 1.499(19) . ?
C6C C7C 1.39(2) . ?
C7C H7C 0.9500 . ?
C7C C8C 1.39(2) . ?
C8C C9C 1.39(2) . ?
C8C C16C 1.51(2) . ?
C9C H9C 0.9500 . ?
C9C C10C 1.40(2) . ?
C10C C11C 1.50(2) . ?
C11C C12C 1.40(2) . ?
C12C H12C 0.9500 . ?
C12C C13C 1.37(3) . ?
C13C H13C 0.9500 . ?
C13C C14C 1.35(3) . ?
C14C H14C 0.9500 . ?
C14C C15C 1.43(2) . ?
C15C H15C 0.9500 . ?
C16C C17C 1.36(3) . ?
C16C C21C 1.41(2) . ?
C17C H17C 0.9500 . ?
C17C C18C 1.39(3) . ?
C18C H18C 0.9500 . ?
C18C C19C 1.38(3) . ?
C19C H19C 0.9500 . ?
C19C C20C 1.37(3) . ?
C20C H20C 0.9500 . ?
C20C C21C 1.43(2) . ?
C21C H21C 0.9500 . ?
C22C C23C 1.57(2) . ?
C23C C24C 1.38(2) . ?
C24C H24C 0.9500 . ?
C24C C25C 1.42(2) . ?
C25C C26C 1.53(2) . ?
C27C C28C 1.55(3) . ?
C28C C29C 1.46(3) . ?
C29C H29C 0.9500 . ?
C29C C30C 1.43(3) . ?
C30C C31C 1.58(3) . ?
C32C C33C 1.52(2) . ?
C33C C34C 1.38(2) . ?
C34C H34C 0.9500 . ?
C34C C35C 1.39(2) . ?
C35C C36C 1.61(3) . ?
C35C C36D 1.59(3) . ?
Eu1A O1A 2.420(10) . ?
Eu1A O2A 2.452(11) . ?
Eu1A O3A 2.370(12) . ?
Eu1A O4A 2.449(12) . ?
Eu1A O5A 2.472(10) . ?
Eu1A O6A 2.401(12) . ?
Eu1A N1A 2.574(13) . ?
Eu1A N2A 2.577(13) . ?
Eu1A N3A 2.580(12) . ?
F1A C22A 1.37(3) . ?
F2A C22A 1.31(2) . ?
F3A C22A 1.27(2) . ?
F4A C26A 1.34(2) . ?
F5A C26A 1.32(2) . ?
F6A C26A 1.33(2) . ?
F7A C27A 1.35(3) . ?
F8A C27A 1.32(2) . ?
F9A C27A 1.30(3) . ?
F10A C31A 1.30(3) . ?
F11A C31A 1.32(3) . ?
F12A C31A 1.31(3) . ?
F13A C32A 1.309(17) . ?
F14A C32A 1.370(19) . ?
F15A C32A 1.302(19) . ?
F16A C36A 1.36(3) . ?
F17A C36A 1.29(3) . ?
F18A C36A 1.36(2) . ?
O1A C23A 1.260(18) . ?
O2A C25A 1.240(18) . ?
O3A C28A 1.260(19) . ?
O4A C30A 1.20(2) . ?
O5A C33A 1.222(17) . ?
O6A C35A 1.218(18) . ?
N1A C1A 1.355(18) . ?
N1A C5A 1.31(2) . ?
N2A C6A 1.35(2) . ?
N2A C10A 1.333(19) . ?
N3A C11A 1.33(2) . ?
N3A C15A 1.35(2) . ?
C1A H1A 0.9500 . ?
C1A C2A 1.39(2) . ?
C2A H2A 0.9500 . ?
C2A C3A 1.36(3) . ?
C3A H3A 0.9500 . ?
C3A C4A 1.40(2) . ?
C4A H4A 0.9500 . ?
C4A C5A 1.39(2) . ?
C5A C6A 1.52(2) . ?
C6A C7A 1.40(2) . ?
C7A H7A 0.9500 . ?
C7A C8A 1.37(2) . ?
C8A C9A 1.39(2) . ?
C8A C16A 1.48(2) . ?
C9A H9A 0.9500 . ?
C9A C10A 1.36(2) . ?
C10A C11A 1.50(2) . ?
C11A C12A 1.37(2) . ?
C12A H12A 0.9500 . ?
C12A C13A 1.41(3) . ?
C13A H13A 0.9500 . ?
C13A C14A 1.36(3) . ?
C14A H14A 0.9500 . ?
C14A C15A 1.37(2) . ?
C15A H15A 0.9500 . ?
C16A C17A 1.37(3) . ?
C16A C21A 1.42(2) . ?
C17A H17A 0.9500 . ?
C17A C18A 1.41(3) . ?
C18A H18A 0.9500 . ?
C18A C19A 1.44(3) . ?
C19A H19A 0.9500 . ?
C19A C20A 1.33(3) . ?
C20A H20A 0.9500 . ?
C20A C21A 1.40(3) . ?
C21A H21A 0.9500 . ?
C22A C23A 1.53(2) . ?
C23A C24A 1.37(2) . ?
C24A H24A 0.9500 . ?
C24A C25A 1.41(2) . ?
C25A C26A 1.53(2) . ?
C27A C28A 1.53(2) . ?
C28A C29A 1.37(2) . ?
C29A H29A 0.9500 . ?
C29A C30A 1.41(2) . ?
C30A C31A 1.57(2) . ?
C32A C33A 1.540(19) . ?
C33A C34A 1.44(2) . ?
C34A H34A 0.9500 . ?
C34A C35A 1.39(2) . ?
C35A C36A 1.51(2) . ?
Eu1B O1B 2.370(12) . ?
Eu1B O2B 2.459(12) . ?
Eu1B O3B 2.373(14) . ?
Eu1B O4B 2.359(13) . ?
Eu1B O5B 2.486(13) . ?
Eu1B O6B 2.412(14) . ?
Eu1B N1B 2.564(14) . ?
Eu1B N2B 2.587(14) . ?
Eu1B N3B 2.557(16) . ?
F1B C22B 1.32(2) . ?
F2B C22B 1.36(2) . ?
F3B C22B 1.32(2) . ?
F4B C26B 1.20(6) . ?
F5B C26B 1.42(8) . ?
F6B C26B 1.24(4) . ?
F7B C27B 1.30(4) . ?
F8B C27B 1.33(4) . ?
F9B C27B 1.33(4) . ?
F10B C31B 1.40(4) . ?
F11B C31B 1.27(4) . ?
F12B C31B 1.23(4) . ?
F13B C32B 1.33(3) . ?
F14B C32B 1.25(4) . ?
F15B C32B 1.28(3) . ?
F16B C36B 1.36(2) . ?
F17B C36B 1.34(2) . ?
F18B C36B 1.26(2) . ?
O1B C23B 1.27(2) . ?
O2B C25B 1.21(3) . ?
O3B C28B 1.30(3) . ?
O4B C30B 1.21(3) . ?
O5B C33B 1.18(3) . ?
O6B C35B 1.29(2) . ?
N1B C1B 1.33(3) . ?
N1B C5B 1.36(2) . ?
N2B C6B 1.31(2) . ?
N2B C10B 1.39(2) . ?
N3B C11B 1.34(2) . ?
N3B C15B 1.34(3) . ?
C1B H1B 0.9500 . ?
C1B C2B 1.40(3) . ?
C2B H2B 0.9500 . ?
C2B C3B 1.41(3) . ?
C3B H3B 0.9500 . ?
C3B C4B 1.33(3) . ?
C4B H4B 0.9500 . ?
C4B C5B 1.44(3) . ?
C5B C6B 1.46(2) . ?
C6B C7B 1.45(2) . ?
C7B H7B 0.9500 . ?
C7B C8B 1.42(2) . ?
C8B C9B 1.41(2) . ?
C8B C16B 1.51(2) . ?
C9B H9B 0.9500 . ?
C9B C10B 1.37(2) . ?
C10B C11B 1.48(3) . ?
C11B C12B 1.37(3) . ?
C12B H12B 0.9500 . ?
C12B C13B 1.42(3) . ?
C13B H13B 0.9500 . ?
C13B C14B 1.33(3) . ?
C14B H14B 0.9500 . ?
C14B C15B 1.38(3) . ?
C15B H15B 0.9500 . ?
C16B C17B 1.38(3) . ?
C16B C21B 1.39(2) . ?
C17B H17B 0.9500 . ?
C17B C18B 1.41(3) . ?
C18B H18B 0.9500 . ?
C18B C19B 1.32(3) . ?
C19B H19B 0.9500 . ?
C19B C20B 1.37(3) . ?
C20B H20B 0.9500 . ?
C20B C21B 1.39(3) . ?
C21B H21B 0.9500 . ?
C22B C23B 1.52(2) . ?
C23B C24B 1.36(2) . ?
C24B H24B 0.9500 . ?
C24B C25B 1.41(3) . ?
C25B C26B 1.59(3) . ?
C27B C28B 1.55(4) . ?
C28B C29B 1.42(4) . ?
C29B H29B 0.9500 . ?
C29B C30B 1.42(5) . ?
C30B C31B 1.62(4) . ?
C32B C33B 1.50(3) . ?
C33B C34B 1.45(3) . ?
C34B H34B 0.9500 . ?
C34B C35B 1.32(3) . ?
C35B C36B 1.56(3) . ?

loop_
_geom_torsion_atom_site_label_1
_geom_torsion_atom_site_label_2
_geom_torsion_atom_site_label_3
_geom_torsion_atom_site_label_4
_geom_torsion
_geom_torsion_site_symmetry_1
_geom_torsion_site_symmetry_2
_geom_torsion_site_symmetry_3
_geom_torsion_site_symmetry_4
_geom_torsion_publ_flag
Eu1C O1C C23C C22C 150.4(12) . . . . ?
Eu1C O1C C23C C24C -30(3) . . . . ?
Eu1C O2C C25C C24C 5(2) . . . . ?
Eu1C O2C C25C C26C -173.1(11) . . . . ?
Eu1C O3C C28C C27C 162.5(14) . . . . ?
Eu1C O3C C28C C29C -17(3) . . . . ?
Eu1C O4C C30C C29C 1(4) . . . . ?
Eu1C O4C C30C C31C -169.1(19) . . . . ?
Eu1C O5C C33C C32C -167.3(14) . . . . ?
Eu1C O5C C33C C34C 10(3) . . . . ?
Eu1C O6C C35C C34C -18(3) . . . . ?
Eu1C O6C C35C C36C 171.9(14) . . . . ?
Eu1C O6C C35C C36D 146.0(16) . . . . ?
Eu1C N1C C1C C2C -158.2(14) . . . . ?
Eu1C N1C C5C C4C 156.9(11) . . . . ?
Eu1C N1C C5C C6C -23.3(15) . . . . ?
Eu1C N2C C6C C5C -4.3(16) . . . . ?
Eu1C N2C C6C C7C 173.1(10) . . . . ?
Eu1C N2C C10C C9C -171.5(10) . . . . ?
Eu1C N2C C10C C11C 8.0(15) . . . . ?
Eu1C N3C C11C C10C -0.5(17) . . . . ?
Eu1C N3C C11C C12C 179.7(11) . . . . ?
Eu1C N3C C15C C14C -178.9(11) . . . . ?
F1C C22C C23C O1C -71(2) . . . . ?
F1C C22C C23C C24C 109(2) . . . . ?
F2C C22C C23C O1C 53(2) . . . . ?
F2C C22C C23C C24C -127(2) . . . . ?
F3C C22C C23C O1C 167.6(18) . . . . ?
F3C C22C C23C C24C -12(3) . . . . ?
F7C C27C C28C O3C 74(2) . . . . ?
F7C C27C C28C C29C -107(2) . . . . ?
F8C C27C C28C O3C -165(2) . . . . ?
F8C C27C C28C C29C 15(3) . . . . ?
F9C C27C C28C O3C -43(3) . . . . ?
F9C C27C C28C C29C 137(2) . . . . ?
F13C C32C C33C O5C -4(3) . . . . ?
F13C C32C C33C C34C 179(2) . . . . ?
F14C C32C C33C O5C 144(2) . . . . ?
F14C C32C C33C C34C -33(3) . . . . ?
F15C C32C C33C O5C -109(2) . . . . ?
F15C C32C C33C C34C 73(2) . . . . ?
O1C C23C C24C C25C 0(3) . . . . ?
O2C C25C C26C F4C 130.1(15) . . . . ?
O2C C25C C26C F5C -111.7(16) . . . . ?
O2C C25C C26C F6C 8(2) . . . . ?
O3C C28C C29C C30C -3(3) . . . . ?
O4C C30C C31C F10C -47(4) . . . . ?
O4C C30C C31C F11C 80(3) . . . . ?
O4C C30C C31C F12C -166(3) . . . . ?
O5C C33C C34C C35C 8(3) . . . . ?
O6C C35C C36C F16C -66(3) . . . . ?
O6C C35C C36C F17C -177(3) . . . . ?
O6C C35C C36C F18C 56(3) . . . . ?
O6C C35C C36D F16D 134(3) . . . . ?
O6C C35C C36D F17D 21(3) . . . . ?
O6C C35C C36D F18D -96(3) . . . . ?
N1C C1C C2C C3C 1(3) . . . . ?
N1C C5C C6C N2C 18.4(18) . . . . ?
N1C C5C C6C C7C -159.1(13) . . . . ?
N2C C6C C7C C8C -2(2) . . . . ?
N2C C10C C11C N3C -4.7(18) . . . . ?
N2C C10C C11C C12C 175.1(13) . . . . ?
N3C C11C C12C C13C -1(2) . . . . ?
C1C N1C C5C C4C -3(2) . . . . ?
C1C N1C C5C C6C 176.5(13) . . . . ?
C1C C2C C3C C4C -2(3) . . . . ?
C2C C3C C4C C5C 1(3) . . . . ?
C3C C4C C5C N1C 2(2) . . . . ?
C3C C4C C5C C6C -177.9(14) . . . . ?
C4C C5C C6C N2C -161.8(13) . . . . ?
C4C C5C C6C C7C 21(2) . . . . ?
C5C N1C C1C C2C 2(2) . . . . ?
C5C C6C C7C C8C 175.3(13) . . . . ?
C6C N2C C10C C9C 2.8(19) . . . . ?
C6C N2C C10C C11C -177.6(11) . . . . ?
C6C C7C C8C C9C 4(2) . . . . ?
C6C C7C C8C C16C -174.4(13) . . . . ?
C7C C8C C9C C10C -2(2) . . . . ?
C7C C8C C16C C17C 21(2) . . . . ?
C7C C8C C16C C21C -158.2(14) . . . . ?
C8C C9C C10C N2C -1(2) . . . . ?
C8C C9C C10C C11C 179.4(12) . . . . ?
C8C C16C C17C C18C 179.5(17) . . . . ?
C8C C16C C21C C20C -178.1(14) . . . . ?
C9C C8C C16C C17C -156.6(17) . . . . ?
C9C C8C C16C C21C 24(2) . . . . ?
C9C C10C C11C N3C 174.8(13) . . . . ?
C9C C10C C11C C12C -5(2) . . . . ?
C10C N2C C6C C5C -178.8(11) . . . . ?
C10C N2C C6C C7C -1(2) . . . . ?
C10C C11C C12C C13C 178.8(14) . . . . ?
C11C N3C C15C C14C -1(2) . . . . ?
C11C C12C C13C C14C 0(3) . . . . ?
C12C C13C C14C C15C 1(3) . . . . ?
C13C C14C C15C N3C 0(2) . . . . ?
C15C N3C C11C C10C -178.1(13) . . . . ?
C15C N3C C11C C12C 2(2) . . . . ?
C16C C8C C9C C10C 175.8(13) . . . . ?
C16C C17C C18C C19C -2(3) . . . . ?
C17C C16C C21C C20C 2(3) . . . . ?
C17C C18C C19C C20C 3(3) . . . . ?
C18C C19C C20C C21C -2(3) . . . . ?
C19C C20C C21C C16C -1(3) . . . . ?
C21C C16C C17C C18C -1(3) . . . . ?
C22C C23C C24C C25C -179.5(15) . . . . ?
C23C C24C C25C O2C 12(2) . . . . ?
C23C C24C C25C C26C -170.1(15) . . . . ?
C24C C25C C26C F4C -48(2) . . . . ?
C24C C25C C26C F5C 69.8(18) . . . . ?
C24C C25C C26C F6C -170.6(14) . . . . ?
C27C C28C C29C C30C 178(2) . . . . ?
C28C C29C C30C O4C 12(4) . . . . ?
C28C C29C C30C C31C -178(2) . . . . ?
C29C C30C C31C F10C 140(3) . . . . ?
C29C C30C C31C F11C -93(3) . . . . ?
C29C C30C C31C F12C 21(4) . . . . ?
C32C C33C C34C C35C -175.0(18) . . . . ?
C33C C34C C35C O6C -4(3) . . . . ?
C33C C34C C35C C36C 165.3(19) . . . . ?
C33C C34C C35C C36D -169.2(18) . . . . ?
C34C C35C C36C F16C 122(3) . . . . ?
C34C C35C C36C F17C 11(4) . . . . ?
C34C C35C C36C F18C -116(3) . . . . ?
C34C C35C C36D F16D -59(3) . . . . ?
C34C C35C C36D F17D -172(2) . . . . ?
C34C C35C C36D F18D 71(3) . . . . ?
Eu1A O1A C23A C22A -168.9(11) . . . . ?
Eu1A O1A C23A C24A 5(3) . . . . ?
Eu1A O2A C25A C24A -15(3) . . . . ?
Eu1A O2A C25A C26A 165.5(11) . . . . ?
Eu1A O3A C28A C27A 167.2(14) . . . . ?
Eu1A O3A C28A C29A -8(3) . . . . ?
Eu1A O4A C30A C29A 13(3) . . . . ?
Eu1A O4A C30A C31A -163.3(11) . . . . ?
Eu1A O5A C33A C32A -173.2(10) . . . . ?
Eu1A O5A C33A C34A 3(3) . . . . ?
Eu1A O6A C35A C34A -11(4) . . . . ?
Eu1A O6A C35A C36A 165.8(15) . . . . ?
Eu1A N1A C1A C2A -161.6(12) . . . . ?
Eu1A N1A C5A C4A 162.0(12) . . . . ?
Eu1A N1A C5A C6A -21.5(16) . . . . ?
Eu1A N2A C6A C5A -4.6(15) . . . . ?
Eu1A N2A C6A C7A 176.0(10) . . . . ?
Eu1A N2A C10A C9A -175.6(11) . . . . ?
Eu1A N2A C10A C11A 4.4(16) . . . . ?
Eu1A N3A C11A C10A -1.3(18) . . . . ?
Eu1A N3A C11A C12A 175.7(11) . . . . ?
Eu1A N3A C15A C14A -172.8(13) . . . . ?
F1A C22A C23A O1A -54(2) . . . . ?
F1A C22A C23A C24A 131.1(18) . . . . ?
F2A C22A C23A O1A -172.0(19) . . . . ?
F2A C22A C23A C24A 13(3) . . . . ?
F3A C22A C23A O1A 61(2) . . . . ?
F3A C22A C23A C24A -114(2) . . . . ?
F7A C27A C28A O3A 69(2) . . . . ?
F7A C27A C28A C29A -115(2) . . . . ?
F8A C27A C28A O3A -178(2) . . . . ?
F8A C27A C28A C29A -2(3) . . . . ?
F9A C27A C28A O3A -54(2) . . . . ?
F9A C27A C28A C29A 122(2) . . . . ?
F13A C32A C33A O5A -7(2) . . . . ?
F13A C32A C33A C34A 175.8(14) . . . . ?
F14A C32A C33A O5A 109.6(15) . . . . ?
F14A C32A C33A C34A -67.1(18) . . . . ?
F15A C32A C33A O5A -132.8(15) . . . . ?
F15A C32A C33A C34A 50.5(19) . . . . ?
O1A C23A C24A C25A 1(3) . . . . ?
O2A C25A C26A F4A 94.5(17) . . . . ?
O2A C25A C26A F5A -144.4(15) . . . . ?
O2A C25A C26A F6A -24(2) . . . . ?
O3A C28A C29A C30A -4(3) . . . . ?
O4A C30A C31A F10A -48(3) . . . . ?
O4A C30A C31A F11A 65(2) . . . . ?
O4A C30A C31A F12A -171.8(19) . . . . ?
O5A C33A C34A C35A 10(3) . . . . ?
O6A C35A C36A F16A -43(3) . . . . ?
O6A C35A C36A F17A 73(2) . . . . ?
O6A C35A C36A F18A -160(2) . . . . ?
N1A C1A C2A C3A 1(3) . . . . ?
N1A C5A C6A N2A 17.3(18) . . . . ?
N1A C5A C6A C7A -163.3(13) . . . . ?
N2A C6A C7A C8A -1(2) . . . . ?
N2A C10A C11A N3A -2.0(19) . . . . ?
N2A C10A C11A C12A -179.0(14) . . . . ?
N3A C11A C12A C13A 0(2) . . . . ?
C1A N1A C5A C4A 1(2) . . . . ?
C1A N1A C5A C6A 177.5(13) . . . . ?
C1A C2A C3A C4A -2(3) . . . . ?
C2A C3A C4A C5A 2(3) . . . . ?
C3A C4A C5A N1A -2(2) . . . . ?
C3A C4A C5A C6A -178.1(15) . . . . ?
C4A C5A C6A N2A -166.2(14) . . . . ?
C4A C5A C6A C7A 13(2) . . . . ?
C5A N1A C1A C2A -1(2) . . . . ?
C5A C6A C7A C8A 179.4(12) . . . . ?
C6A N2A C10A C9A 0(2) . . . . ?
C6A N2A C10A C11A -179.6(12) . . . . ?
C6A C7A C8A C9A 2(2) . . . . ?
C6A C7A C8A C16A -173.9(13) . . . . ?
C7A C8A C9A C10A -2(2) . . . . ?
C7A C8A C16A C17A 26(2) . . . . ?
C7A C8A C16A C21A -156.1(15) . . . . ?
C8A C9A C10A N2A 1(2) . . . . ?
C8A C9A C10A C11A -179.2(13) . . . . ?
C8A C16A C17A C18A 176.2(18) . . . . ?
C8A C16A C21A C20A -174.2(16) . . . . ?
C9A C8A C16A C17A -150.1(17) . . . . ?
C9A C8A C16A C21A 28(2) . . . . ?
C9A C10A C11A N3A 178.1(14) . . . . ?
C9A C10A C11A C12A 1(2) . . . . ?
C10A N2A C6A C5A 179.3(11) . . . . ?
C10A N2A C6A C7A -0.1(19) . . . . ?
C10A C11A C12A C13A 176.5(15) . . . . ?
C11A N3A C15A C14A 4(3) . . . . ?
C11A C12A C13A C14A -1(3) . . . . ?
C12A C13A C14A C15A 3(3) . . . . ?
C13A C14A C15A N3A -5(3) . . . . ?
C15A N3A C11A C10A -178.5(14) . . . . ?
C15A N3A C11A C12A -1(2) . . . . ?
C16A C8A C9A C10A 174.0(14) . . . . ?
C16A C17A C18A C19A -1(3) . . . . ?
C17A C16A C21A C20A 4(3) . . . . ?
C17A C18A C19A C20A 2(3) . . . . ?
C18A C19A C20A C21A 1(4) . . . . ?
C19A C20A C21A C16A -3(3) . . . . ?
C21A C16A C17A C18A -2(3) . . . . ?
C22A C23A C24A C25A 175.2(16) . . . . ?
C23A C24A C25A O2A 4(3) . . . . ?
C23A C24A C25A C26A -177.0(17) . . . . ?
C24A C25A C26A F4A -85.0(18) . . . . ?
C24A C25A C26A F5A 36(2) . . . . ?
C24A C25A C26A F6A 157.0(15) . . . . ?
C27A C28A C29A C30A -178.4(19) . . . . ?
C28A C29A C30A O4A 1(3) . . . . ?
C28A C29A C30A C31A 177.0(16) . . . . ?
C29A C30A C31A F10A 135(2) . . . . ?
C29A C30A C31A F11A -112(2) . . . . ?
C29A C30A C31A F12A 11(3) . . . . ?
C32A C33A C34A C35A -174.1(16) . . . . ?
C33A C34A C35A O6A -6(3) . . . . ?
C33A C34A C35A C36A 176.9(17) . . . . ?
C34A C35A C36A F16A 134.3(18) . . . . ?
C34A C35A C36A F17A -109(2) . . . . ?
C34A C35A C36A F18A 17(3) . . . . ?
Eu1B O1B C23B C22B 164.4(11) . . . . ?
Eu1B O1B C23B C24B -16(3) . . . . ?
Eu1B O2B C25B C24B 14(6) . . . . ?
Eu1B O2B C25B C26B -172(3) . . . . ?
Eu1B O3B C28B C27B 174.7(15) . . . . ?
Eu1B O3B C28B C29B -1(4) . . . . ?
Eu1B O4B C30B C29B -2(4) . . . . ?
Eu1B O4B C30B C31B 179.0(16) . . . . ?
Eu1B O5B C33B C32B -158.4(19) . . . . ?
Eu1B O5B C33B C34B 11(4) . . . . ?
Eu1B O6B C35B C34B -13(4) . . . . ?
Eu1B O6B C35B C36B 161.6(12) . . . . ?
Eu1B N1B C1B C2B -165.9(16) . . . . ?
Eu1B N1B C5B C4B 164.4(13) . . . . ?
Eu1B N1B C5B C6B -16(2) . . . . ?
Eu1B N2B C6B C5B -8(2) . . . . ?
Eu1B N2B C6B C7B 173.8(13) . . . . ?
Eu1B N2B C10B C9B -173.7(12) . . . . ?
Eu1B N2B C10B C11B 7.5(19) . . . . ?
Eu1B N3B C11B C10B 9(2) . . . . ?
Eu1B N3B C11B C12B -172.6(15) . . . . ?
Eu1B N3B C15B C14B 173(2) . . . . ?
F1B C22B C23B O1B -56(2) . . . . ?
F1B C22B C23B C24B 124.2(19) . . . . ?
F2B C22B C23B O1B 62.4(18) . . . . ?
F2B C22B C23B C24B -117.5(19) . . . . ?
F3B C22B C23B O1B -178.5(15) . . . . ?
F3B C22B C23B C24B 2(2) . . . . ?
F7B C27B C28B O3B 36(4) . . . . ?
F7B C27B C28B C29B -147(3) . . . . ?
F8B C27B C28B O3B 169(2) . . . . ?
F8B C27B C28B C29B -15(4) . . . . ?
F9B C27B C28B O3B -81(3) . . . . ?
F9B C27B C28B C29B 96(3) . . . . ?
F13B C32B C33B O5B 8(4) . . . . ?
F13B C32B C33B C34B -161(3) . . . . ?
F14B C32B C33B O5B 134(3) . . . . ?
F14B C32B C33B C34B -36(3) . . . . ?
F15B C32B C33B O5B -110(3) . . . . ?
F15B C32B C33B C34B 80(3) . . . . ?
O1B C23B C24B C25B -8(3) . . . . ?
O2B C25B C26B F4B 151(4) . . . . ?
O2B C25B C26B F5B -95(3) . . . . ?
O2B C25B C26B F6B 11(7) . . . . ?
O3B C28B C29B C30B -3(5) . . . . ?
O4B C30B C31B F10B -62(3) . . . . ?
O4B C30B C31B F11B 49(4) . . . . ?
O4B C30B C31B F12B 179(3) . . . . ?
O5B C33B C34B C35B 18(4) . . . . ?
O6B C35B C36B F16B -54(2) . . . . ?
O6B C35B C36B F17B 60(2) . . . . ?
O6B C35B C36B F18B -178.9(17) . . . . ?
N1B C1B C2B C3B 1(3) . . . . ?
N1B C5B C6B N2B 16(2) . . . . ?
N1B C5B C6B C7B -165.9(16) . . . . ?
N2B C6B C7B C8B -3(2) . . . . ?
N2B C10B C11B N3B -11(2) . . . . ?
N2B C10B C11B C12B 171.1(17) . . . . ?
N3B C11B C12B C13B -3(3) . . . . ?
C1B N1B C5B C4B 1(3) . . . . ?
C1B N1B C5B C6B -178.8(17) . . . . ?
C1B C2B C3B C4B 2(3) . . . . ?
C2B C3B C4B C5B -4(3) . . . . ?
C3B C4B C5B N1B 2(3) . . . . ?
C3B C4B C5B C6B -177.9(18) . . . . ?
C4B C5B C6B N2B -164.4(16) . . . . ?
C4B C5B C6B C7B 14(2) . . . . ?
C5B N1B C1B C2B -3(3) . . . . ?
C5B C6B C7B C8B 178.3(14) . . . . ?
C6B N2B C10B C9B 0(2) . . . . ?
C6B N2B C10B C11B -178.7(15) . . . . ?
C6B C7B C8B C9B 6(2) . . . . ?
C6B C7B C8B C16B -177.3(14) . . . . ?
C7B C8B C9B C10B -7(2) . . . . ?
C7B C8B C16B C17B -21(2) . . . . ?
C7B C8B C16B C21B 156.1(14) . . . . ?
C8B C9B C10B N2B 3(2) . . . . ?
C8B C9B C10B C11B -178.0(15) . . . . ?
C8B C16B C17B C18B 177.5(15) . . . . ?
C8B C16B C21B C20B -177.4(13) . . . . ?
C9B C8B C16B C17B 155.3(15) . . . . ?
C9B C8B C16B C21B -28(2) . . . . ?
C9B C10B C11B N3B 170.4(17) . . . . ?
C9B C10B C11B C12B -8(3) . . . . ?
C10B N2B C6B C5B 178.4(15) . . . . ?
C10B N2B C6B C7B 0(3) . . . . ?
C10B C11B C12B C13B 174.7(18) . . . . ?
C11B N3B C15B C14B -3(4) . . . . ?
C11B C12B C13B C14B 3(3) . . . . ?
C12B C13B C14B C15B -2(4) . . . . ?
C13B C14B C15B N3B 2(5) . . . . ?
C15B N3B C11B C10B -175(2) . . . . ?
C15B N3B C11B C12B 3(3) . . . . ?
C16B C8B C9B C10B 177.3(15) . . . . ?
C16B C17B C18B C19B 1(3) . . . . ?
C17B C16B C21B C20B 0(2) . . . . ?
C17B C18B C19B C20B -2(3) . . . . ?
C18B C19B C20B C21B 2(3) . . . . ?
C19B C20B C21B C16B -1(2) . . . . ?
C21B C16B C17B C18B 1(2) . . . . ?
C22B C23B C24B C25B 172(2) . . . . ?
C23B C24B C25B O2B 8(5) . . . . ?
C23B C24B C25B C26B -166(4) . . . . ?
C24B C25B C26B F4B -34(6) . . . . ?
C24B C25B C26B F5B 80(5) . . . . ?
C24B C25B C26B F6B -174(5) . . . . ?
C27B C28B C29B C30B -179(3) . . . . ?
C28B C29B C30B O4B 5(5) . . . . ?
C28B C29B C30B C31B -176(3) . . . . ?
C29B C30B C31B F10B 118(3) . . . . ?
C29B C30B C31B F11B -130(3) . . . . ?
C29B C30B C31B F12B -1(4) . . . . ?
C32B C33B C34B C35B -172(2) . . . . ?
C33B C34B C35B O6B -17(4) . . . . ?
C33B C34B C35B C36B 169(2) . . . . ?
C34B C35B C36B F16B 122(2) . . . . ?
C34B C35B C36B F17B -124(2) . . . . ?
C34B C35B C36B F18B -3(3) . . . . ?

loop_
_twin_individual_id
_twin_individual_mass_fraction_refined
1 0.50794
2 0.49206
